data_7117973
loop_
_publ_author_name
'G. Storch'
'M. Siebert'
'F. Rominger'
'O. Trapp'

_publ_section_title
;
 5,5'-Diamino-BIPHEP ligands bearing small selector units for non-covalent
 binding of chiral analytes in solution
;
_journal_name_full Chem.Commun.
_journal_page_first 15665
_journal_paper_doi 10.1039/C5cc06306J
_journal_volume 51
_journal_year 2015
_chemical_formula_sum 'C60 H50 B Cl8 F4 N2 O2 P2 Rh'
_chemical_formula_weight 1366.28
_chemical_name_common '6 in manuscript'
_space_group_crystal_system monoclinic
_space_group_IT_number 14
_space_group_name_Hall '-P 2ybc'
_space_group_name_H-M_alt 'P 1 21/c 1'
_symmetry_space_group_name_Hall '-P 2ybc'
_symmetry_space_group_name_H-M 'P 1 21/c 1'
_atom_sites_solution_hydrogens geom
_audit_creation_method SHELXL-2014/7
_audit_update_record
;
2015-07-28 deposited with the CCDC.
2015-09-04 downloaded from the CCDC.
;
_cell_angle_alpha 90
_cell_angle_beta 103.448(2)
_cell_angle_gamma 90
_cell_formula_units_Z 16
_cell_length_a 32.934(3)
_cell_length_b 14.4798(13)
_cell_length_c 52.282(4)
_cell_measurement_reflns_used 9518
_cell_measurement_temperature 200(2)
_cell_measurement_theta_max 25.20
_cell_measurement_theta_min 2.19
_cell_volume 24249(4)
_computing_cell_refinement 'Bruker SAINT'
_computing_data_collection 'Bruker APEX2'
_computing_data_reduction 'Bruker SAINT'
_computing_molecular_graphics 'Bruker SHELXTL'
_computing_publication_material 'Bruker SHELXTL'
_computing_structure_refinement 'SHELXL-2014/7 (Sheldrick, 2014)'
_computing_structure_solution 'SHELXS-97 (Sheldrick 2008)'
_diffrn_ambient_temperature 200(2)
_diffrn_measured_fraction_theta_full 0.998
_diffrn_measured_fraction_theta_max 0.998
_diffrn_measurement_device_type 'Bruker APEX-II Quazar area detector'
_diffrn_measurement_method '\f and \w scans'
_diffrn_radiation_type MoK\a
_diffrn_radiation_wavelength 0.71073
_diffrn_reflns_av_R_equivalents 0.1013
_diffrn_reflns_av_unetI/netI 0.0540
_diffrn_reflns_laue_measured_fraction_full 0.998
_diffrn_reflns_laue_measured_fraction_max 0.998
_diffrn_reflns_limit_h_max 32
_diffrn_reflns_limit_h_min -32
_diffrn_reflns_limit_k_max 14
_diffrn_reflns_limit_k_min -14
_diffrn_reflns_limit_l_max 52
_diffrn_reflns_limit_l_min -52
_diffrn_reflns_number 256426
_diffrn_reflns_point_group_measured_fraction_full 0.998
_diffrn_reflns_point_group_measured_fraction_max 0.998
_diffrn_reflns_theta_full 20.849
_diffrn_reflns_theta_max 20.849
_diffrn_reflns_theta_min 0.636
_diffrn_source 'ImuS microsource'
_exptl_absorpt_coefficient_mu 0.744
_exptl_absorpt_correction_T_max 0.8905
_exptl_absorpt_correction_T_min 0.7798
_exptl_absorpt_correction_type multi-scan
_exptl_absorpt_process_details
;
Sheldrick, G. M. (2008). <i>SADABS</i>. University of G\"ottingen, Germany.
;
_exptl_crystal_colour orange
_exptl_crystal_density_diffrn 1.497
_exptl_crystal_description polyhedron
_exptl_crystal_F_000 11072
_exptl_crystal_size_max 0.25
_exptl_crystal_size_mid 0.20
_exptl_crystal_size_min 0.18
_refine_diff_density_max 3.141
_refine_diff_density_min -3.396
_refine_diff_density_rms 0.211
_refine_ls_extinction_coef .
_refine_ls_extinction_method none
_refine_ls_goodness_of_fit_ref 1.134
_refine_ls_hydrogen_treatment constr
_refine_ls_matrix_type full
_refine_ls_number_parameters 1037
_refine_ls_number_reflns 25473
_refine_ls_number_restraints 2516
_refine_ls_restrained_S_all 1.108
_refine_ls_R_factor_all 0.2205
_refine_ls_R_factor_gt 0.1959
_refine_ls_shift/su_max 0.001
_refine_ls_shift/su_mean 0.000
_refine_ls_structure_factor_coef Fsqd
_refine_ls_weighting_details 'w=1/[\s^2^(Fo^2^)+(0.0530P)^2^+1711.7128P] where P=(Fo^2^+2Fc^2^)/3'
_refine_ls_weighting_scheme calc
_refine_ls_wR_factor_gt 0.3924
_refine_ls_wR_factor_ref 0.4066
_reflns_Friedel_coverage 0.000
_reflns_friedel_fraction_full .
_reflns_friedel_fraction_max .
_reflns_number_gt 20758
_reflns_number_total 25473
_reflns_threshold_expression 'I > 2\s(I)'
_cod_data_source_file c5cc06306j2.cif.txt
_cod_data_source_block gos18
_cod_original_cell_volume 24248(4)
_cod_database_code 7117973
_shelx_shelxl_version_number 2014/7
_shelx_space_group_comment
; 
The symmetry employed for this shelxl refinement is uniquely defined 
by the following loop, which should always be used as a source of 
symmetry information in preference to the above space-group names. 
They are only intended as comments. 
;

loop_
_space_group_symop_operation_xyz
'x, y, z'
'-x, y+1/2, -z+1/2'
'-x, -y, -z'
'x, -y-1/2, z-1/2'

loop_
_atom_site_label
_atom_site_type_symbol
_atom_site_fract_x
_atom_site_fract_y
_atom_site_fract_z
_atom_site_U_iso_or_equiv
_atom_site_adp_type
_atom_site_occupancy
_atom_site_site_symmetry_order
_atom_site_calc_flag
_atom_site_refinement_flags_posn
_atom_site_refinement_flags_adp
_atom_site_refinement_flags_occupancy
_atom_site_disorder_assembly
_atom_site_disorder_group
Rh1_1 Rh 0.47035(4) 0.41318(10) 0.27061(3) 0.0118(4) Uani 1 1 d D U . . .
P1_1 P 0.48322(14) 0.5021(3) 0.30840(9) 0.0124(11) Uani 1 1 d D U . . .
P2_1 P 0.42499(14) 0.3250(3) 0.28848(9) 0.0137(11) Uani 1 1 d D U . . .
Cl1_1 Cl 0.5165(3) 0.2602(9) 0.51886(14) 0.109(4) Uani 1 1 d D U . . .
Cl2_1 Cl 0.4281(4) -0.0220(9) 0.4689(3) 0.194(8) Uani 1 1 d D U . . .
Cl3_1 Cl 0.1579(2) 0.6099(8) 0.35889(19) 0.117(4) Uani 1 1 d D U . . .
Cl4_1 Cl 0.2361(5) 0.9326(9) 0.3699(4) 0.251(11) Uani 1 1 d D U . . .
C11_1 C 0.4787(3) 0.4554(8) 0.34089(15) 0.013(4) Uiso 1 1 d DG U . . .
C12_1 C 0.4400(2) 0.4314(8) 0.34526(16) 0.019(5) Uiso 1 1 d DG U . . .
C13_1 C 0.4373(2) 0.3928(9) 0.36915(19) 0.023(5) Uiso 1 1 d DG U . . .
H13_1 H 0.4109 0.3764 0.3721 0.027 Uiso 1 1 calc R U . . .
C14_1 C 0.4734(3) 0.3780(9) 0.38867(16) 0.024(5) Uiso 1 1 d DG U . . .
C15_1 C 0.5121(3) 0.4019(9) 0.38429(17) 0.022(5) Uiso 1 1 d DG U . . .
H15_1 H 0.5367 0.3919 0.3976 0.027 Uiso 1 1 calc R U . . .
C16_1 C 0.5147(2) 0.4406(9) 0.36041(19) 0.022(5) Uiso 1 1 d DG U . . .
H16_1 H 0.5412 0.4570 0.3574 0.026 Uiso 1 1 calc R U . . .
C21_1 C 0.3878(2) 0.3964(7) 0.30165(18) 0.010(4) Uiso 1 1 d DG U . . .
C22_1 C 0.3993(2) 0.4437(7) 0.32537(17) 0.012(4) Uiso 1 1 d DG U . . .
C23_1 C 0.3712(3) 0.5033(7) 0.33298(16) 0.016(4) Uiso 1 1 d DG U . . .
H23_1 H 0.3791 0.5356 0.3492 0.019 Uiso 1 1 calc R U . . .
C24_1 C 0.3316(3) 0.5156(7) 0.31687(19) 0.010(4) Uiso 1 1 d DG U . . .
C25_1 C 0.3201(2) 0.4683(8) 0.29315(18) 0.016(4) Uiso 1 1 d DG U . . .
H25_1 H 0.2930 0.4767 0.2821 0.019 Uiso 1 1 calc R U . . .
C26_1 C 0.3482(3) 0.4087(7) 0.28554(16) 0.013(4) Uiso 1 1 d DG U . . .
H26_1 H 0.3404 0.3763 0.2693 0.016 Uiso 1 1 calc R U . . .
C30_1 C 0.4449(6) 0.2745(14) 0.4185(3) 0.039(6) Uiso 1 1 d D U . . .
O30_1 O 0.4115(5) 0.2603(12) 0.4028(3) 0.060(5) Uiso 1 1 d D U . . .
N31_1 N 0.4735(5) 0.3313(11) 0.4128(3) 0.030(4) Uiso 1 1 d D U . . .
H31_1 H 0.4955 0.3414 0.4257 0.036 Uiso 1 1 calc R U . . .
C31_1 C 0.4557(5) 0.2242(10) 0.4440(2) 0.050(7) Uiso 1 1 d DG U . . .
C32_1 C 0.4806(5) 0.2632(9) 0.4665(3) 0.050(7) Uiso 1 1 d DG U . . .
H32_1 H 0.4920 0.3232 0.4658 0.060 Uiso 1 1 calc R U . . .
C33_1 C 0.4888(6) 0.2146(11) 0.4901(2) 0.068(8) Uiso 1 1 d DG U . . .
C34_1 C 0.4721(7) 0.1269(11) 0.4911(3) 0.091(10) Uiso 1 1 d DG U . . .
H34_1 H 0.4776 0.0936 0.5072 0.110 Uiso 1 1 calc R U . . .
C35_1 C 0.4472(7) 0.0878(9) 0.4686(3) 0.116(12) Uiso 1 1 d DG U . . .
C36_1 C 0.4390(6) 0.1364(11) 0.4450(3) 0.080(9) Uiso 1 1 d DG U . . .
H36_1 H 0.4220 0.1097 0.4296 0.096 Uiso 1 1 calc R U . . .
C40_1 C 0.3055(5) 0.6475(12) 0.3393(4) 0.032(5) Uiso 1 1 d D U . . .
O40_1 O 0.3393(4) 0.6858(11) 0.3459(3) 0.052(5) Uiso 1 1 d D U . . .
N41_1 N 0.2999(4) 0.5684(9) 0.3242(3) 0.020(4) Uiso 1 1 d D U . . .
H41_1 H 0.2741 0.5488 0.3185 0.025 Uiso 1 1 calc R U . . .
C41_1 C 0.2678(4) 0.6873(9) 0.3459(3) 0.042(6) Uiso 1 1 d DG U . . .
C42_1 C 0.2335(4) 0.6336(7) 0.3476(3) 0.042(6) Uiso 1 1 d DG U . . .
H42_1 H 0.2326 0.5702 0.3428 0.050 Uiso 1 1 calc R U . . .
C43_1 C 0.2007(4) 0.6727(10) 0.3564(3) 0.060(7) Uiso 1 1 d DG U . . .
C44_1 C 0.2021(4) 0.7654(10) 0.3635(4) 0.076(9) Uiso 1 1 d DG U . . .
H44_1 H 0.1796 0.7921 0.3694 0.091 Uiso 1 1 calc R U . . .
C45_1 C 0.2363(5) 0.8190(8) 0.3617(4) 0.103(11) Uiso 1 1 d DG U . . .
C46_1 C 0.2692(4) 0.7800(9) 0.3530(4) 0.074(9) Uiso 1 1 d DG U . . .
H46_1 H 0.2926 0.8166 0.3518 0.089 Uiso 1 1 calc R U . . .
C51_1 C 0.4488(3) 0.6010(7) 0.3042(2) 0.012(4) Uiso 1 1 d DG U . . .
C52_1 C 0.4182(4) 0.6098(8) 0.28103(18) 0.023(5) Uiso 1 1 d DG U . . .
H52_1 H 0.4166 0.5661 0.2673 0.027 Uiso 1 1 calc R U . . .
C53_1 C 0.3899(3) 0.6825(9) 0.2780(2) 0.036(6) Uiso 1 1 d DG U . . .
H53_1 H 0.3690 0.6885 0.2621 0.043 Uiso 1 1 calc R U . . .
C54_1 C 0.3922(4) 0.7464(8) 0.2981(3) 0.050(7) Uiso 1 1 d DG U . . .
H54_1 H 0.3729 0.7961 0.2960 0.060 Uiso 1 1 calc R U . . .
C55_1 C 0.4228(4) 0.7376(8) 0.3213(2) 0.043(6) Uiso 1 1 d DG U . . .
H55_1 H 0.4244 0.7813 0.3350 0.052 Uiso 1 1 calc R U . . .
C56_1 C 0.4511(3) 0.6649(8) 0.32433(18) 0.023(5) Uiso 1 1 d DG U . . .
H56_1 H 0.4720 0.6589 0.3402 0.027 Uiso 1 1 calc R U . . .
C61_1 C 0.5367(2) 0.5489(7) 0.3157(2) 0.014(4) Uiso 1 1 d DG U . . .
C62_1 C 0.5690(3) 0.4848(6) 0.3206(3) 0.022(5) Uiso 1 1 d DG U . . .
H62_1 H 0.5630 0.4207 0.3207 0.027 Uiso 1 1 calc R U . . .
C63_1 C 0.6102(3) 0.5146(7) 0.3254(3) 0.031(5) Uiso 1 1 d DG U . . .
H63_1 H 0.6323 0.4708 0.3288 0.037 Uiso 1 1 calc R U . . .
C64_1 C 0.6191(2) 0.6084(8) 0.3253(3) 0.032(5) Uiso 1 1 d DG U . . .
H64_1 H 0.6473 0.6287 0.3285 0.038 Uiso 1 1 calc R U . . .
C65_1 C 0.5868(3) 0.6725(6) 0.3203(3) 0.038(6) Uiso 1 1 d DG U . . .
H65_1 H 0.5929 0.7366 0.3202 0.046 Uiso 1 1 calc R U . . .
C66_1 C 0.5456(3) 0.6427(6) 0.3155(2) 0.018(5) Uiso 1 1 d DG U . . .
H66_1 H 0.5235 0.6865 0.3122 0.021 Uiso 1 1 calc R U . . .
C71_1 C 0.4537(3) 0.2533(8) 0.3153(2) 0.019(5) Uiso 1 1 d DG U . . .
C72_1 C 0.4954(4) 0.2353(10) 0.3160(2) 0.034(6) Uiso 1 1 d DG U . . .
H72_1 H 0.5079 0.2608 0.3029 0.041 Uiso 1 1 calc R U . . .
C73_1 C 0.5188(3) 0.1800(12) 0.3357(3) 0.063(8) Uiso 1 1 d DG U . . .
H73_1 H 0.5473 0.1678 0.3362 0.076 Uiso 1 1 calc R U . . .
C74_1 C 0.5005(5) 0.1427(11) 0.3548(3) 0.077(9) Uiso 1 1 d DG U . . .
H74_1 H 0.5165 0.1050 0.3683 0.092 Uiso 1 1 calc R U . . .
C75_1 C 0.4588(5) 0.1607(11) 0.3542(3) 0.060(7) Uiso 1 1 d DG U . . .
H75_1 H 0.4463 0.1352 0.3672 0.072 Uiso 1 1 calc R U . . .
C76_1 C 0.4354(3) 0.2160(10) 0.3344(3) 0.036(6) Uiso 1 1 d DG U . . .
H76_1 H 0.4069 0.2282 0.3340 0.044 Uiso 1 1 calc R U . . .
C81_1 C 0.3932(3) 0.2406(6) 0.26568(19) 0.012(4) Uiso 1 1 d DG U . . .
C82_1 C 0.3989(4) 0.1472(7) 0.2716(2) 0.029(5) Uiso 1 1 d DG U . . .
H82_1 H 0.4181 0.1282 0.2871 0.035 Uiso 1 1 calc R U . . .
C83_1 C 0.3763(4) 0.0815(6) 0.2546(3) 0.046(6) Uiso 1 1 d DG U . . .
H83_1 H 0.3802 0.0177 0.2586 0.055 Uiso 1 1 calc R U . . .
C84_1 C 0.3481(4) 0.1093(7) 0.2318(2) 0.038(6) Uiso 1 1 d DG U . . .
H84_1 H 0.3328 0.0644 0.2202 0.045 Uiso 1 1 calc R U . . .
C85_1 C 0.3425(4) 0.2027(8) 0.22591(19) 0.035(6) Uiso 1 1 d DG U . . .
H85_1 H 0.3232 0.2217 0.2103 0.042 Uiso 1 1 calc R U . . .
C86_1 C 0.3650(4) 0.2683(6) 0.2429(2) 0.023(5) Uiso 1 1 d DG U . . .
H86_1 H 0.3611 0.3322 0.2388 0.028 Uiso 1 1 calc R U . . .
C91_1 C 0.5276(4) 0.4626(10) 0.2576(3) 0.017(4) Uiso 1 1 d D U . . .
H91_1 H 0.5507 0.4847 0.2723 0.020 Uiso 1 1 calc R U . . .
C92_1 C 0.4970(5) 0.5241(11) 0.2497(3) 0.024(5) Uiso 1 1 d D U . . .
H92_1 H 0.5019 0.5833 0.2598 0.029 Uiso 1 1 calc R U . . .
C93_1 C 0.4682(7) 0.5347(13) 0.2228(4) 0.043(6) Uiso 1 1 d D U . . .
H93A_1 H 0.4433 0.5701 0.2245 0.051 Uiso 1 1 calc R U . . .
H93B_1 H 0.4827 0.5709 0.2115 0.051 Uiso 1 1 calc R U . . .
C94_1 C 0.4546(7) 0.4456(12) 0.2097(3) 0.034(6) Uiso 1 1 d D U . . .
H94A_1 H 0.4763 0.4237 0.2008 0.041 Uiso 1 1 calc R U . . .
H94B_1 H 0.4287 0.4558 0.1960 0.041 Uiso 1 1 calc R U . . .
C95_1 C 0.4466(5) 0.3692(11) 0.2287(3) 0.030(5) Uiso 1 1 d D U . . .
H95_1 H 0.4169 0.3475 0.2247 0.036 Uiso 1 1 calc R U . . .
C96_1 C 0.4734(5) 0.3061(11) 0.2405(3) 0.027(5) Uiso 1 1 d D U . . .
H96_1 H 0.4602 0.2459 0.2434 0.032 Uiso 1 1 calc R U . . .
C97_1 C 0.5181(5) 0.2982(12) 0.2391(4) 0.030(5) Uiso 1 1 d D U . . .
H97A_1 H 0.5192 0.2656 0.2226 0.036 Uiso 1 1 calc R U . . .
H97B_1 H 0.5330 0.2597 0.2539 0.036 Uiso 1 1 calc R U . . .
C98_1 C 0.5410(5) 0.3897(11) 0.2398(4) 0.025(5) Uiso 1 1 d D U . . .
H98A_1 H 0.5361 0.4146 0.2217 0.030 Uiso 1 1 calc R U . . .
H98B_1 H 0.5714 0.3785 0.2461 0.030 Uiso 1 1 calc R U . . .
Rh1_2 Rh 0.28595(9) 0.4494(3) 0.48152(5) 0.1108(15) Uani 1 1 d D U . . .
P1_2 P 0.2744(2) 0.5278(6) 0.44177(12) 0.069(3) Uani 1 1 d D U . . .
P2_2 P 0.3307(2) 0.3524(6) 0.46657(15) 0.076(3) Uani 1 1 d D U . . .
Cl1_2 Cl 0.2410(2) 0.2360(6) 0.23765(14) 0.075(2) Uani 1 1 d D U . . .
Cl2_2 Cl 0.3124(3) -0.0547(5) 0.29408(18) 0.092(3) Uani 1 1 d D U . . .
Cl3_2 Cl 0.6053(2) 0.5942(6) 0.39655(18) 0.078(2) Uani 1 1 d D U . . .
Cl4_2 Cl 0.5196(3) 0.8989(7) 0.3625(3) 0.166(7) Uani 1 1 d D U . . .
C11_2 C 0.2785(4) 0.4668(10) 0.4113(2) 0.054(7) Uiso 1 1 d DG U . . .
C12_2 C 0.3169(3) 0.4376(10) 0.4075(2) 0.037(6) Uiso 1 1 d DG U . . .
C13_2 C 0.3191(3) 0.3916(11) 0.3845(2) 0.048(7) Uiso 1 1 d DG U . . .
H13_2 H 0.3453 0.3716 0.3819 0.058 Uiso 1 1 calc R U . . .
C14_2 C 0.2829(4) 0.3748(11) 0.3653(2) 0.047(6) Uiso 1 1 d DG U . . .
C15_2 C 0.2445(3) 0.4040(11) 0.3691(2) 0.052(7) Uiso 1 1 d DG U . . .
H15_2 H 0.2198 0.3925 0.3560 0.062 Uiso 1 1 calc R U . . .
C16_2 C 0.2423(3) 0.4500(11) 0.3921(2) 0.048(7) Uiso 1 1 d DG U . . .
H16_2 H 0.2161 0.4699 0.3946 0.058 Uiso 1 1 calc R U . . .
C21_2 C 0.3685(4) 0.4182(10) 0.4519(2) 0.069(8) Uiso 1 1 d DG U . . .
C22_2 C 0.3576(3) 0.4561(10) 0.4268(2) 0.039(6) Uiso 1 1 d DG U . . .
C23_2 C 0.3862(4) 0.5093(10) 0.4176(2) 0.037(6) Uiso 1 1 d DG U . . .
H23_2 H 0.3788 0.5351 0.4004 0.044 Uiso 1 1 calc R U . . .
C24_2 C 0.4258(3) 0.5246(10) 0.4334(3) 0.044(6) Uiso 1 1 d DG U . . .
C25_2 C 0.4368(3) 0.4867(11) 0.4585(2) 0.060(7) Uiso 1 1 d DG U . . .
H25_2 H 0.4638 0.4972 0.4693 0.072 Uiso 1 1 calc R U . . .
C26_2 C 0.4081(4) 0.4335(11) 0.4678(2) 0.053(7) Uiso 1 1 d DG U . . .
H26_2 H 0.4156 0.4076 0.4849 0.063 Uiso 1 1 calc R U . . .
C30_2 C 0.3093(6) 0.2602(13) 0.3379(3) 0.036(6) Uiso 1 1 d D U . . .
O30_2 O 0.3436(5) 0.2479(13) 0.3529(3) 0.065(5) Uiso 1 1 d D U . . .
N31_2 N 0.2810(5) 0.3215(12) 0.3421(3) 0.043(5) Uiso 1 1 d D U . . .
H31_2 H 0.2589 0.3298 0.3292 0.052 Uiso 1 1 calc R U . . .
C31_2 C 0.2987(4) 0.2073(8) 0.31307(19) 0.037(6) Uiso 1 1 d DG U . . .
C32_2 C 0.2771(4) 0.2455(6) 0.2894(2) 0.034(6) Uiso 1 1 d DG U . . .
H32_2 H 0.2695 0.3088 0.2886 0.041 Uiso 1 1 calc R U . . .
C33_2 C 0.2668(5) 0.1910(8) 0.26695(19) 0.053(7) Uiso 1 1 d DG U . . .
C34_2 C 0.2781(5) 0.0983(8) 0.2681(2) 0.048(7) Uiso 1 1 d DG U . . .
H34_2 H 0.2710 0.0610 0.2528 0.057 Uiso 1 1 calc R U . . .
C35_2 C 0.2997(5) 0.0601(6) 0.2918(2) 0.043(6) Uiso 1 1 d DG U . . .
C36_2 C 0.3100(4) 0.1146(8) 0.31426(19) 0.040(6) Uiso 1 1 d DG U . . .
H36_2 H 0.3248 0.0885 0.3304 0.048 Uiso 1 1 calc R U . . .
C40_2 C 0.4528(5) 0.6434(14) 0.4068(4) 0.044(6) Uiso 1 1 d D U . . .
O40_2 O 0.4186(5) 0.6724(14) 0.3949(4) 0.074(6) Uiso 1 1 d D U . . .
N41_2 N 0.4578(4) 0.5749(11) 0.4253(3) 0.034(5) Uiso 1 1 d D U . . .
H41_2 H 0.4837 0.5604 0.4331 0.041 Uiso 1 1 calc R U . . .
C41_2 C 0.4913(3) 0.6770(9) 0.4001(3) 0.038(6) Uiso 1 1 d DG U . . .
C42_2 C 0.5275(4) 0.6246(7) 0.4031(3) 0.032(5) Uiso 1 1 d DG U . . .
H42_2 H 0.5294 0.5661 0.4115 0.038 Uiso 1 1 calc R U . . .
C43_2 C 0.5609(3) 0.6577(8) 0.3938(3) 0.036(6) Uiso 1 1 d DG U . . .
C44_2 C 0.5582(3) 0.7433(9) 0.3814(3) 0.039(6) Uiso 1 1 d DG U . . .
H44_2 H 0.5811 0.7660 0.3750 0.047 Uiso 1 1 calc R U . . .
C45_2 C 0.5221(4) 0.7957(8) 0.3784(3) 0.069(8) Uiso 1 1 d DG U . . .
C46_2 C 0.4886(3) 0.7626(9) 0.3878(3) 0.053(7) Uiso 1 1 d DG U . . .
H46_2 H 0.4639 0.7984 0.3857 0.064 Uiso 1 1 calc R U . . .
C51_2 C 0.3103(5) 0.6238(10) 0.4430(3) 0.054(7) Uiso 1 1 d DG U . . .
C52_2 C 0.3078(6) 0.6761(13) 0.4204(3) 0.086(10) Uiso 1 1 d DG U . . .
H52_2 H 0.2865 0.6637 0.4051 0.104 Uiso 1 1 calc R U . . .
C53_2 C 0.3363(7) 0.7466(13) 0.4202(4) 0.101(11) Uiso 1 1 d DG U . . .
H53_2 H 0.3345 0.7824 0.4047 0.122 Uiso 1 1 calc R U . . .
C54_2 C 0.3674(6) 0.7648(13) 0.4425(5) 0.106(12) Uiso 1 1 d DG U . . .
H54_2 H 0.3869 0.8130 0.4424 0.127 Uiso 1 1 calc R U . . .
C55_2 C 0.3700(5) 0.7125(14) 0.4652(4) 0.093(10) Uiso 1 1 d DG U . . .
H55_2 H 0.3913 0.7250 0.4805 0.112 Uiso 1 1 calc R U . . .
C56_2 C 0.3414(6) 0.6420(12) 0.4654(3) 0.071(8) Uiso 1 1 d DG U . . .
H56_2 H 0.3432 0.6063 0.4808 0.085 Uiso 1 1 calc R U . . .
C61_2 C 0.2216(4) 0.5765(13) 0.4329(4) 0.085(9) Uiso 1 1 d DG U . . .
C62_2 C 0.1874(6) 0.5178(11) 0.4300(5) 0.113(12) Uiso 1 1 d DG U . . .
H62_2 H 0.1914 0.4528 0.4306 0.135 Uiso 1 1 calc R U . . .
C63_2 C 0.1474(5) 0.5542(17) 0.4261(5) 0.135(15) Uiso 1 1 d DG U . . .
H63_2 H 0.1240 0.5141 0.4241 0.162 Uiso 1 1 calc R U . . .
C64_2 C 0.1415(5) 0.6493(18) 0.4252(5) 0.099(11) Uiso 1 1 d DG U . . .
H64_2 H 0.1142 0.6742 0.4226 0.118 Uiso 1 1 calc R U . . .
C65_2 C 0.1757(7) 0.7080(12) 0.4281(5) 0.109(12) Uiso 1 1 d DG U . . .
H65_2 H 0.1717 0.7730 0.4275 0.131 Uiso 1 1 calc R U . . .
C66_2 C 0.2157(5) 0.6716(12) 0.4319(4) 0.102(11) Uiso 1 1 d DG U . . .
H66_2 H 0.2391 0.7117 0.4339 0.123 Uiso 1 1 calc R U . . .
C71_2 C 0.3617(6) 0.2773(12) 0.4918(3) 0.092(9) Uiso 1 1 d DG U . . .
C72_2 C 0.3540(7) 0.1832(13) 0.4885(4) 0.132(14) Uiso 1 1 d DG U . . .
H72_2 H 0.3341 0.1613 0.4735 0.158 Uiso 1 1 calc R U . . .
C73_2 C 0.3754(8) 0.1209(10) 0.5071(5) 0.132(14) Uiso 1 1 d DG U . . .
H73_2 H 0.3701 0.0566 0.5048 0.159 Uiso 1 1 calc R U . . .
C74_2 C 0.4045(7) 0.1529(15) 0.5290(4) 0.112(12) Uiso 1 1 d DG U . . .
H74_2 H 0.4191 0.1103 0.5417 0.135 Uiso 1 1 calc R U . . .
C75_2 C 0.4122(6) 0.2470(16) 0.5323(3) 0.096(11) Uiso 1 1 d DG U . . .
H75_2 H 0.4320 0.2688 0.5473 0.115 Uiso 1 1 calc R U . . .
C76_2 C 0.3908(6) 0.3092(11) 0.5137(4) 0.078(9) Uiso 1 1 d DG U . . .
H76_2 H 0.3960 0.3735 0.5160 0.093 Uiso 1 1 calc R U . . .
C81_2 C 0.3028(5) 0.2728(12) 0.4408(3) 0.066(8) Uiso 1 1 d DG U . . .
C82_2 C 0.3234(5) 0.2261(15) 0.4243(4) 0.108(12) Uiso 1 1 d DG U . . .
H82_2 H 0.3525 0.2351 0.4261 0.130 Uiso 1 1 calc R U . . .
C83_2 C 0.3015(8) 0.1661(16) 0.4053(4) 0.137(15) Uiso 1 1 d DG U . . .
H83_2 H 0.3155 0.1341 0.3941 0.165 Uiso 1 1 calc R U . . .
C84_2 C 0.2589(8) 0.1528(16) 0.4028(4) 0.133(14) Uiso 1 1 d DG U . . .
H84_2 H 0.2439 0.1118 0.3898 0.160 Uiso 1 1 calc R U . . .
C85_2 C 0.2383(5) 0.1996(17) 0.4192(5) 0.108(12) Uiso 1 1 d DG U . . .
H85_2 H 0.2092 0.1905 0.4175 0.130 Uiso 1 1 calc R U . . .
C86_2 C 0.2602(5) 0.2595(14) 0.4383(4) 0.081(9) Uiso 1 1 d DG U . . .
H86_2 H 0.2462 0.2915 0.4495 0.097 Uiso 1 1 calc R U . . .
C91_2 C 0.2621(9) 0.5686(15) 0.5021(5) 0.124(14) Uiso 1 1 d D U . . .
H91_2 H 0.2604 0.6262 0.4913 0.149 Uiso 1 1 calc R U . . .
C92_2 C 0.2305(7) 0.5139(19) 0.4924(5) 0.132(14) Uiso 1 1 d D U . . .
H92_2 H 0.2099 0.5409 0.4771 0.159 Uiso 1 1 calc R U . . .
C93_2 C 0.2112(10) 0.446(3) 0.5082(9) 0.178(19) Uiso 1 1 d D U . . .
H93A_2 H 0.2104 0.4757 0.5251 0.214 Uiso 1 1 calc R U . . .
H93B_2 H 0.1820 0.4353 0.4986 0.214 Uiso 1 1 calc R U . . .
C94_2 C 0.2308(10) 0.355(2) 0.5144(9) 0.165(18) Uiso 1 1 d D U . . .
H94A_2 H 0.2158 0.3088 0.5015 0.198 Uiso 1 1 calc R U . . .
H94B_2 H 0.2282 0.3354 0.5321 0.198 Uiso 1 1 calc R U . . .
C95_2 C 0.2774(9) 0.3545(16) 0.5136(5) 0.121(13) Uiso 1 1 d D U . . .
H95_2 H 0.2869 0.2907 0.5107 0.145 Uiso 1 1 calc R U . . .
C96_2 C 0.3092(9) 0.4075(19) 0.5235(4) 0.126(14) Uiso 1 1 d D U . . .
H96_2 H 0.3366 0.3743 0.5269 0.152 Uiso 1 1 calc R U . . .
C97_2 C 0.3094(14) 0.489(2) 0.5409(5) 0.162(17) Uiso 1 1 d D U . . .
H97A_2 H 0.3385 0.4987 0.5510 0.194 Uiso 1 1 calc R U . . .
H97B_2 H 0.2926 0.4733 0.5537 0.194 Uiso 1 1 calc R U . . .
C98_2 C 0.2935(12) 0.581(2) 0.5285(6) 0.149(16) Uiso 1 1 d D U . . .
H98A_2 H 0.3174 0.6182 0.5259 0.179 Uiso 1 1 calc R U . . .
H98B_2 H 0.2800 0.6153 0.5407 0.179 Uiso 1 1 calc R U . . .
Rh1_3 Rh 0.21210(8) 0.56370(19) 0.01731(4) 0.0661(8) Uani 1 1 d D U . . .
P1_3 P 0.16716(19) 0.6573(4) 0.03366(11) 0.0420(17) Uani 1 1 d D U . . .
P2_3 P 0.2225(2) 0.4767(5) 0.05567(11) 0.058(2) Uani 1 1 d D U . . .
Cl1_3 Cl -0.0982(4) 0.3739(8) 0.10742(19) 0.142(5) Uani 1 1 d D U . . .
Cl2_3 Cl -0.0120(5) 0.0640(10) 0.1264(4) 0.303(14) Uani 1 1 d D U . . .
Cl3_3 Cl 0.27257(18) 0.7136(4) 0.26646(11) 0.0454(17) Uani 1 1 d D U . . .
Cl4_3 Cl 0.1757(3) 0.9977(4) 0.22326(14) 0.069(2) Uani 1 1 d D U . . .
C11_3 C 0.1300(3) 0.5911(9) 0.0488(2) 0.052(7) Uiso 1 1 d DG U . . .
C12_3 C 0.1421(3) 0.5504(10) 0.0735(2) 0.036(6) Uiso 1 1 d DG U . . .
C13_3 C 0.1147(4) 0.4924(10) 0.0824(2) 0.041(6) Uiso 1 1 d DG U . . .
H13_3 H 0.1229 0.4646 0.0993 0.049 Uiso 1 1 calc R U . . .
C14_3 C 0.0752(4) 0.4753(10) 0.0667(3) 0.054(7) Uiso 1 1 d DG U . . .
C15_3 C 0.0631(3) 0.5160(11) 0.0420(2) 0.053(7) Uiso 1 1 d DG U . . .
H15_3 H 0.0361 0.5043 0.0312 0.063 Uiso 1 1 calc R U . . .
C16_3 C 0.0905(4) 0.5739(10) 0.0331(2) 0.044(6) Uiso 1 1 d DG U . . .
H16_3 H 0.0823 0.6018 0.0162 0.052 Uiso 1 1 calc R U . . .
C21_3 C 0.2209(3) 0.5346(10) 0.08704(18) 0.048(6) Uiso 1 1 d DG U . . .
C22_3 C 0.1836(3) 0.5647(10) 0.09232(19) 0.028(5) Uiso 1 1 d DG U . . .
C23_3 C 0.1835(3) 0.6047(10) 0.1165(2) 0.036(6) Uiso 1 1 d DG U . . .
H23_3 H 0.1580 0.6253 0.1201 0.044 Uiso 1 1 calc R U . . .
C24_3 C 0.2207(4) 0.6146(10) 0.13535(18) 0.032(5) Uiso 1 1 d DG U . . .
C25_3 C 0.2580(3) 0.5844(10) 0.1301(2) 0.040(6) Uiso 1 1 d DG U . . .
H25_3 H 0.2834 0.5912 0.1430 0.048 Uiso 1 1 calc R U . . .
C26_3 C 0.2581(3) 0.5444(10) 0.1059(2) 0.037(6) Uiso 1 1 d DG U . . .
H26_3 H 0.2836 0.5238 0.1023 0.044 Uiso 1 1 calc R U . . .
C30_3 C 0.0518(6) 0.3490(18) 0.0919(5) 0.086(10) Uiso 1 1 d D U . . .
O30_3 O 0.0854(6) 0.3284(17) 0.1062(5) 0.109(8) Uiso 1 1 d D U . . .
N31_3 N 0.0454(5) 0.4169(12) 0.0741(3) 0.044(5) Uiso 1 1 d D U . . .
H31_3 H 0.0192 0.4267 0.0660 0.053 Uiso 1 1 calc R U . . .
C31_3 C 0.0140(5) 0.3050(11) 0.0972(4) 0.071(8) Uiso 1 1 d DG U . . .
C32_3 C -0.0215(5) 0.3565(9) 0.0976(4) 0.056(7) Uiso 1 1 d DG U . . .
H32_3 H -0.0233 0.4191 0.0920 0.067 Uiso 1 1 calc R U . . .
C33_3 C -0.0543(5) 0.3163(12) 0.1062(4) 0.098(11) Uiso 1 1 d DG U . . .
C34_3 C -0.0516(6) 0.2247(13) 0.1144(5) 0.114(13) Uiso 1 1 d DG U . . .
H34_3 H -0.0740 0.1972 0.1202 0.137 Uiso 1 1 calc R U . . .
C35_3 C -0.0161(7) 0.1732(10) 0.1139(5) 0.148(15) Uiso 1 1 d DG U . . .
C36_3 C 0.0166(5) 0.2134(11) 0.1053(5) 0.125(14) Uiso 1 1 d DG U . . .
H36_3 H 0.0409 0.1782 0.1050 0.150 Uiso 1 1 calc R U . . .
C40_3 C 0.1973(5) 0.7232(12) 0.1665(3) 0.026(5) Uiso 1 1 d D U . . .
O40_3 O 0.1653(5) 0.7482(12) 0.1505(3) 0.056(5) Uiso 1 1 d D U . . .
N41_3 N 0.2235(5) 0.6569(10) 0.1606(3) 0.028(4) Uiso 1 1 d D U . . .
H41_3 H 0.2441 0.6385 0.1735 0.034 Uiso 1 1 calc R U . . .
C41_3 C 0.2071(4) 0.7624(7) 0.19337(16) 0.025(5) Uiso 1 1 d DG U . . .
C42_3 C 0.2334(4) 0.7213(6) 0.2150(2) 0.027(5) Uiso 1 1 d DG U . . .
H42_3 H 0.2459 0.6632 0.2132 0.032 Uiso 1 1 calc R U . . .
C43_3 C 0.2415(4) 0.7651(8) 0.23934(17) 0.021(5) Uiso 1 1 d DG U . . .
C44_3 C 0.2233(4) 0.8501(8) 0.24199(16) 0.037(6) Uiso 1 1 d DG U . . .
H44_3 H 0.2289 0.8801 0.2586 0.045 Uiso 1 1 calc R U . . .
C45_3 C 0.1970(4) 0.8913(6) 0.2203(2) 0.026(5) Uiso 1 1 d DG U . . .
C46_3 C 0.1889(4) 0.8474(7) 0.19601(17) 0.023(5) Uiso 1 1 d DG U . . .
H46_3 H 0.1710 0.8755 0.1812 0.027 Uiso 1 1 calc R U . . .
C51_3 C 0.1939(4) 0.7329(10) 0.0597(3) 0.037(6) Uiso 1 1 d DG U . . .
C52_3 C 0.1724(4) 0.7769(12) 0.0762(3) 0.072(9) Uiso 1 1 d DG U . . .
H52_3 H 0.1433 0.7666 0.0740 0.087 Uiso 1 1 calc R U . . .
C53_3 C 0.1934(6) 0.8360(13) 0.0958(3) 0.085(10) Uiso 1 1 d DG U . . .
H53_3 H 0.1787 0.8661 0.1070 0.102 Uiso 1 1 calc R U . . .
C54_3 C 0.2360(6) 0.8510(13) 0.0990(3) 0.084(10) Uiso 1 1 d DG U . . .
H54_3 H 0.2504 0.8914 0.1124 0.101 Uiso 1 1 calc R U . . .
C55_3 C 0.2575(4) 0.8070(14) 0.0825(4) 0.088(10) Uiso 1 1 d DG U . . .
H55_3 H 0.2866 0.8173 0.0847 0.105 Uiso 1 1 calc R U . . .
C56_3 C 0.2365(4) 0.7480(12) 0.0629(3) 0.065(8) Uiso 1 1 d DG U . . .
H56_3 H 0.2512 0.7179 0.0517 0.077 Uiso 1 1 calc R U . . .
C61_3 C 0.1343(5) 0.7359(10) 0.0099(3) 0.058(7) Uiso 1 1 d DG U . . .
C62_3 C 0.1398(5) 0.8303(11) 0.0141(3) 0.078(9) Uiso 1 1 d DG U . . .
H62_3 H 0.1588 0.8524 0.0294 0.093 Uiso 1 1 calc R U . . .
C63_3 C 0.1173(7) 0.8924(9) -0.0041(4) 0.090(10) Uiso 1 1 d DG U . . .
H63_3 H 0.1211 0.9569 -0.0013 0.108 Uiso 1 1 calc R U . . .
C64_3 C 0.0895(6) 0.8600(12) -0.0265(3) 0.097(11) Uiso 1 1 d DG U . . .
H64_3 H 0.0741 0.9024 -0.0389 0.117 Uiso 1 1 calc R U . . .
C65_3 C 0.0840(5) 0.7656(13) -0.0307(3) 0.080(9) Uiso 1 1 d DG U . . .
H65_3 H 0.0650 0.7434 -0.0460 0.096 Uiso 1 1 calc R U . . .
C66_3 C 0.1064(5) 0.7035(9) -0.0125(3) 0.060(8) Uiso 1 1 d DG U . . .
H66_3 H 0.1027 0.6389 -0.0153 0.072 Uiso 1 1 calc R U . . .
C71_3 C 0.1848(4) 0.3830(10) 0.0523(3) 0.048(6) Uiso 1 1 d DG U . . .
C72_3 C 0.1845(6) 0.3291(13) 0.0743(3) 0.083(10) Uiso 1 1 d DG U . . .
H72_3 H 0.2052 0.3383 0.0901 0.100 Uiso 1 1 calc R U . . .
C73_3 C 0.1540(7) 0.2619(13) 0.0732(4) 0.102(11) Uiso 1 1 d DG U . . .
H73_3 H 0.1539 0.2251 0.0882 0.122 Uiso 1 1 calc R U . . .
C74_3 C 0.1238(6) 0.2485(13) 0.0501(5) 0.114(12) Uiso 1 1 d DG U . . .
H74_3 H 0.1029 0.2026 0.0493 0.136 Uiso 1 1 calc R U . . .
C75_3 C 0.1240(5) 0.3023(14) 0.0281(4) 0.096(11) Uiso 1 1 d DG U . . .
H75_3 H 0.1033 0.2932 0.0123 0.116 Uiso 1 1 calc R U . . .
C76_3 C 0.1545(5) 0.3695(12) 0.0292(3) 0.056(7) Uiso 1 1 d DG U . . .
H76_3 H 0.1546 0.4063 0.0142 0.068 Uiso 1 1 calc R U . . .
C81_3 C 0.2745(4) 0.4210(12) 0.0627(4) 0.072(8) Uiso 1 1 d DG U . . .
C82_3 C 0.3096(6) 0.4776(11) 0.0671(5) 0.099(11) Uiso 1 1 d DG U . . .
H82_3 H 0.3064 0.5428 0.0662 0.119 Uiso 1 1 calc R U . . .
C83_3 C 0.3493(4) 0.4387(17) 0.0727(5) 0.124(13) Uiso 1 1 d DG U . . .
H83_3 H 0.3732 0.4773 0.0757 0.149 Uiso 1 1 calc R U . . .
C84_3 C 0.3539(5) 0.3433(18) 0.0740(5) 0.121(13) Uiso 1 1 d DG U . . .
H84_3 H 0.3810 0.3167 0.0778 0.145 Uiso 1 1 calc R U . . .
C85_3 C 0.3189(7) 0.2867(12) 0.0697(5) 0.100(11) Uiso 1 1 d DG U . . .
H85_3 H 0.3220 0.2215 0.0705 0.120 Uiso 1 1 calc R U . . .
C86_3 C 0.2792(5) 0.3256(12) 0.0640(4) 0.093(10) Uiso 1 1 d DG U . . .
H86_3 H 0.2552 0.2869 0.0611 0.112 Uiso 1 1 calc R U . . .
C91_3 C 0.1898(6) 0.6123(14) -0.0248(3) 0.058(7) Uiso 1 1 d D U . . .
H91_3 H 0.1618 0.6428 -0.0284 0.070 Uiso 1 1 calc R U . . .
C92_3 C 0.2207(7) 0.6669(13) -0.0125(4) 0.072(8) Uiso 1 1 d D U . . .
H92_3 H 0.2111 0.7303 -0.0090 0.086 Uiso 1 1 calc R U . . .
C93_3 C 0.2665(8) 0.6629(19) -0.0134(7) 0.103(11) Uiso 1 1 d D U . . .
H93A_3 H 0.2700 0.6954 -0.0294 0.124 Uiso 1 1 calc R U . . .
H93B_3 H 0.2832 0.6964 0.0020 0.124 Uiso 1 1 calc R U . . .
C94_3 C 0.2832(9) 0.568(2) -0.0135(7) 0.121(13) Uiso 1 1 d D U . . .
H94A_3 H 0.3139 0.5704 -0.0069 0.145 Uiso 1 1 calc R U . . .
H94B_3 H 0.2773 0.5458 -0.0319 0.145 Uiso 1 1 calc R U . . .
C95_3 C 0.2648(7) 0.4986(16) 0.0032(5) 0.106(12) Uiso 1 1 d D U . . .
H95_3 H 0.2866 0.4715 0.0179 0.127 Uiso 1 1 calc R U . . .
C96_3 C 0.2323(8) 0.4450(14) -0.0042(4) 0.095(11) Uiso 1 1 d D U . . .
H96_3 H 0.2347 0.3857 0.0059 0.114 Uiso 1 1 calc R U . . .
C97_3 C 0.2023(10) 0.4396(17) -0.0303(5) 0.104(12) Uiso 1 1 d D U . . .
H97A_3 H 0.1760 0.4114 -0.0281 0.125 Uiso 1 1 calc R U . . .
H97B_3 H 0.2141 0.3984 -0.0419 0.125 Uiso 1 1 calc R U . . .
C98_3 C 0.1923(11) 0.5324(17) -0.0439(4) 0.099(11) Uiso 1 1 d D U . . .
H98A_3 H 0.1653 0.5277 -0.0570 0.119 Uiso 1 1 calc R U . . .
H98B_3 H 0.2141 0.5470 -0.0536 0.119 Uiso 1 1 calc R U . . .
Rh1_4 Rh 0.04251(5) 0.52504(11) 0.23377(3) 0.0190(4) Uani 1 1 d D U . . .
P1_4 P 0.03301(14) 0.4482(3) 0.19391(9) 0.0145(11) Uani 1 1 d D U . . .
P2_4 P 0.08608(14) 0.6271(3) 0.21938(9) 0.0142(11) Uani 1 1 d D U . . .
Cl1_4 Cl -0.0143(3) 0.7352(6) -0.01063(13) 0.076(2) Uani 1 1 d D U . . .
Cl2_4 Cl 0.0627(4) 1.0295(6) 0.0381(3) 0.160(6) Uani 1 1 d D U . . .
Cl3_4 Cl 0.36290(17) 0.3959(5) 0.14852(13) 0.0524(18) Uani 1 1 d D U . . .
Cl4_4 Cl 0.2740(3) 0.1008(6) 0.1084(2) 0.101(3) Uani 1 1 d D U . . .
C11_4 C 0.0349(3) 0.5119(7) 0.16340(16) 0.006(4) Uiso 1 1 d DG U . . .
C12_4 C 0.0720(2) 0.5488(8) 0.15949(17) 0.019(5) Uiso 1 1 d DG U . . .
C13_4 C 0.0719(2) 0.5994(8) 0.1369(2) 0.023(5) Uiso 1 1 d DG U . . .
H13_4 H 0.0973 0.6246 0.1342 0.028 Uiso 1 1 calc R U . . .
C14_4 C 0.0348(3) 0.6132(8) 0.11822(17) 0.020(5) Uiso 1 1 d DG U . . .
C15_4 C -0.0023(2) 0.5764(9) 0.12213(18) 0.024(5) Uiso 1 1 d DG U . . .
H15_4 H -0.0276 0.5859 0.1094 0.029 Uiso 1 1 calc R U . . .
C16_4 C -0.0022(2) 0.5258(8) 0.14472(19) 0.023(5) Uiso 1 1 d DG U . . .
H16_4 H -0.0276 0.5006 0.1474 0.027 Uiso 1 1 calc R U . . .
C21_4 C 0.1247(3) 0.5691(7) 0.20372(17) 0.006(4) Uiso 1 1 d DG U . . .
C22_4 C 0.1137(2) 0.5351(8) 0.17818(16) 0.013(4) Uiso 1 1 d DG U . . .
C23_4 C 0.1421(3) 0.4832(8) 0.16831(15) 0.020(5) Uiso 1 1 d DG U . . .
H23_4 H 0.1346 0.4599 0.1509 0.024 Uiso 1 1 calc R U . . .
C24_4 C 0.1816(3) 0.4653(8) 0.18398(19) 0.013(4) Uiso 1 1 d DG U . . .
C25_4 C 0.1926(2) 0.4994(8) 0.20951(18) 0.019(5) Uiso 1 1 d DG U . . .
H25_4 H 0.2196 0.4871 0.2202 0.023 Uiso 1 1 calc R U . . .
C26_4 C 0.1642(3) 0.5513(8) 0.21938(15) 0.026(5) Uiso 1 1 d DG U . . .
H26_4 H 0.1718 0.5745 0.2368 0.031 Uiso 1 1 calc R U . . .
C30_4 C 0.0572(6) 0.7297(14) 0.0898(3) 0.044(6) Uiso 1 1 d D U . . .
O30_4 O 0.0901(5) 0.7492(12) 0.1054(3) 0.059(5) Uiso 1 1 d D U . . .
N31_4 N 0.0312(4) 0.6655(9) 0.0948(2) 0.016(4) Uiso 1 1 d D U . . .
H31_4 H 0.0092 0.6538 0.0820 0.019 Uiso 1 1 calc R U . . .
C31_4 C 0.0446(5) 0.7784(9) 0.06427(19) 0.040(6) Uiso 1 1 d DG U . . .
C32_4 C 0.0212(4) 0.7361(7) 0.0418(2) 0.033(5) Uiso 1 1 d DG U . . .
H32_4 H 0.0121 0.6741 0.0425 0.040 Uiso 1 1 calc R U . . .
C33_4 C 0.0111(5) 0.7846(9) 0.01818(19) 0.048(6) Uiso 1 1 d DG U . . .
C34_4 C 0.0244(5) 0.8753(9) 0.0171(2) 0.062(8) Uiso 1 1 d DG U . . .
H34_4 H 0.0174 0.9085 0.0010 0.074 Uiso 1 1 calc R U . . .
C35_4 C 0.0478(6) 0.9176(8) 0.0396(3) 0.086(10) Uiso 1 1 d DG U . . .
C36_4 C 0.0579(5) 0.8691(9) 0.0632(2) 0.062(8) Uiso 1 1 d DG U . . .
H36_4 H 0.0739 0.8980 0.0786 0.074 Uiso 1 1 calc R U . . .
C40_4 C 0.2083(5) 0.3573(12) 0.1539(3) 0.025(5) Uiso 1 1 d D U . . .
O40_4 O 0.1740(4) 0.3407(11) 0.1394(3) 0.051(5) Uiso 1 1 d D U . . .
N41_4 N 0.2137(4) 0.4162(10) 0.1752(3) 0.025(4) Uiso 1 1 d D U . . .
H41_4 H 0.2395 0.4245 0.1844 0.030 Uiso 1 1 calc R U . . .
C41_4 C 0.2465(3) 0.3198(8) 0.1475(3) 0.023(5) Uiso 1 1 d DG U . . .
C42_4 C 0.2842(3) 0.3676(7) 0.1530(2) 0.026(5) Uiso 1 1 d DG U . . .
H42_4 H 0.2866 0.4243 0.1624 0.031 Uiso 1 1 calc R U . . .
C43_4 C 0.3183(3) 0.3324(8) 0.1448(3) 0.036(6) Uiso 1 1 d DG U . . .
C44_4 C 0.3147(3) 0.2495(9) 0.1310(3) 0.041(6) Uiso 1 1 d DG U . . .
H44_4 H 0.3381 0.2255 0.1254 0.050 Uiso 1 1 calc R U . . .
C45_4 C 0.2771(4) 0.2017(7) 0.1255(3) 0.050(7) Uiso 1 1 d DG U . . .
C46_4 C 0.2430(3) 0.2369(8) 0.1338(3) 0.033(5) Uiso 1 1 d DG U . . .
H46_4 H 0.2173 0.2042 0.1300 0.040 Uiso 1 1 calc R U . . .
C51_4 C 0.0721(3) 0.3587(8) 0.1940(2) 0.016(4) Uiso 1 1 d DG U . . .
C52_4 C 0.0733(4) 0.3128(9) 0.17087(18) 0.032(5) Uiso 1 1 d DG U . . .
H52_4 H 0.0534 0.3270 0.1551 0.038 Uiso 1 1 calc R U . . .
C53_4 C 0.1037(5) 0.2462(10) 0.1708(2) 0.048(7) Uiso 1 1 d DG U . . .
H53_4 H 0.1046 0.2149 0.1550 0.058 Uiso 1 1 calc R U . . .
C54_4 C 0.1329(4) 0.2255(10) 0.1940(3) 0.062(8) Uiso 1 1 d DG U . . .
H54_4 H 0.1536 0.1800 0.1939 0.075 Uiso 1 1 calc R U . . .
C55_4 C 0.1316(4) 0.2714(10) 0.2171(2) 0.055(7) Uiso 1 1 d DG U . . .
H55_4 H 0.1515 0.2573 0.2329 0.066 Uiso 1 1 calc R U . . .
C56_4 C 0.1012(4) 0.3380(9) 0.21715(18) 0.024(5) Uiso 1 1 d DG U . . .
H56_4 H 0.1004 0.3694 0.2330 0.029 Uiso 1 1 calc R U . . .
C61_4 C -0.0178(3) 0.3902(7) 0.1850(2) 0.017(4) Uiso 1 1 d DG U . . .
C62_4 C -0.0537(3) 0.4428(6) 0.1831(3) 0.023(5) Uiso 1 1 d DG U . . .
H62_4 H -0.0517 0.5081 0.1847 0.028 Uiso 1 1 calc R U . . .
C63_4 C -0.0924(3) 0.3999(8) 0.1790(3) 0.036(6) Uiso 1 1 d DG U . . .
H63_4 H -0.1170 0.4359 0.1777 0.044 Uiso 1 1 calc R U . . .
C64_4 C -0.0953(3) 0.3044(8) 0.1766(3) 0.035(6) Uiso 1 1 d DG U . . .
H64_4 H -0.1218 0.2750 0.1737 0.042 Uiso 1 1 calc R U . . .
C65_4 C -0.0595(4) 0.2517(6) 0.1784(3) 0.050(7) Uiso 1 1 d DG U . . .
H65_4 H -0.0614 0.1864 0.1768 0.060 Uiso 1 1 calc R U . . .
C66_4 C -0.0207(3) 0.2946(7) 0.1826(3) 0.031(5) Uiso 1 1 d DG U . . .
H66_4 H 0.0038 0.2587 0.1838 0.037 Uiso 1 1 calc R U . . .
C71_4 C 0.0583(3) 0.7090(8) 0.1953(2) 0.018(4) Uiso 1 1 d DG U . . .
C72_4 C 0.0803(3) 0.7619(9) 0.1809(3) 0.032(5) Uiso 1 1 d DG U . . .
H72_4 H 0.1098 0.7557 0.1839 0.038 Uiso 1 1 calc R U . . .
C73_4 C 0.0593(4) 0.8240(9) 0.1622(3) 0.047(6) Uiso 1 1 d DG U . . .
H73_4 H 0.0743 0.8601 0.1524 0.056 Uiso 1 1 calc R U . . .
C74_4 C 0.0162(4) 0.8331(10) 0.1578(3) 0.055(7) Uiso 1 1 d DG U . . .
H74_4 H 0.0018 0.8755 0.1450 0.066 Uiso 1 1 calc R U . . .
C75_4 C -0.0058(3) 0.7801(10) 0.1722(3) 0.049(7) Uiso 1 1 d DG U . . .
H75_4 H -0.0353 0.7863 0.1692 0.059 Uiso 1 1 calc R U . . .
C76_4 C 0.0152(3) 0.7181(9) 0.1909(2) 0.027(5) Uiso 1 1 d DG U . . .
H76_4 H 0.0002 0.6819 0.2008 0.033 Uiso 1 1 calc R U . . .
C81_4 C 0.1164(3) 0.7049(7) 0.24525(19) 0.019(5) Uiso 1 1 d DG U . . .
C82_4 C 0.1469(4) 0.6692(6) 0.2658(2) 0.026(5) Uiso 1 1 d DG U . . .
H82_4 H 0.1525 0.6047 0.2667 0.031 Uiso 1 1 calc R U . . .
C83_4 C 0.1694(3) 0.7278(8) 0.2851(2) 0.029(5) Uiso 1 1 d DG U . . .
H83_4 H 0.1902 0.7034 0.2991 0.034 Uiso 1 1 calc R U . . .
C84_4 C 0.1612(4) 0.8221(8) 0.2837(2) 0.040(6) Uiso 1 1 d DG U . . .
H84_4 H 0.1765 0.8621 0.2969 0.048 Uiso 1 1 calc R U . . .
C85_4 C 0.1307(4) 0.8578(6) 0.2632(2) 0.032(5) Uiso 1 1 d DG U . . .
H85_4 H 0.1251 0.9222 0.2623 0.038 Uiso 1 1 calc R U . . .
C86_4 C 0.1082(3) 0.7992(7) 0.2439(2) 0.023(5) Uiso 1 1 d DG U . . .
H86_4 H 0.0873 0.8236 0.2299 0.028 Uiso 1 1 calc R U . . .
C91_4 C -0.0110(5) 0.4508(11) 0.2462(3) 0.023(5) Uiso 1 1 d D U . . .
H91_4 H -0.0328 0.4263 0.2311 0.028 Uiso 1 1 calc R U . . .
C92_4 C 0.0230(5) 0.3985(11) 0.2526(3) 0.030(5) Uiso 1 1 d D U . . .
H92_4 H 0.0213 0.3422 0.2413 0.036 Uiso 1 1 calc R U . . .
C93_4 C 0.0537(8) 0.3881(14) 0.2789(4) 0.062(8) Uiso 1 1 d D U . . .
H93A_4 H 0.0429 0.3414 0.2895 0.075 Uiso 1 1 calc R U . . .
H93B_4 H 0.0806 0.3650 0.2760 0.075 Uiso 1 1 calc R U . . .
C94_4 C 0.0613(8) 0.4756(14) 0.2940(4) 0.053(7) Uiso 1 1 d D U . . .
H94A_4 H 0.0879 0.4704 0.3075 0.064 Uiso 1 1 calc R U . . .
H94B_4 H 0.0386 0.4849 0.3033 0.064 Uiso 1 1 calc R U . . .
C95_4 C 0.0635(5) 0.5611(12) 0.2765(3) 0.031(5) Uiso 1 1 d D U . . .
H95_4 H 0.0913 0.5925 0.2810 0.037 Uiso 1 1 calc R U . . .
C96_4 C 0.0326(5) 0.6174(12) 0.2655(3) 0.039(6) Uiso 1 1 d D U . . .
H96_4 H 0.0420 0.6822 0.2637 0.047 Uiso 1 1 calc R U . . .
C97_4 C -0.0124(6) 0.6110(13) 0.2663(4) 0.039(6) Uiso 1 1 d D U . . .
H97A_4 H -0.0293 0.6463 0.2513 0.047 Uiso 1 1 calc R U . . .
H97B_4 H -0.0162 0.6402 0.2827 0.047 Uiso 1 1 calc R U . . .
C98_4 C -0.0286(6) 0.5125(12) 0.2651(4) 0.029(5) Uiso 1 1 d D U . . .
H98A_4 H -0.0594 0.5134 0.2593 0.035 Uiso 1 1 calc R U . . .
H98B_4 H -0.0211 0.4854 0.2829 0.035 Uiso 1 1 calc R U . . .
B1 B 0.3160(4) 0.5146(10) 0.2136(3) 0.015(5) Uiso 1 1 d D U . . .
F11 F 0.3115(6) 0.5624(12) 0.2352(3) 0.096(6) Uiso 1 1 d D U . . .
F12 F 0.3567(4) 0.4973(12) 0.2160(3) 0.084(5) Uiso 1 1 d D U . . .
F13 F 0.2952(4) 0.4337(9) 0.2144(3) 0.060(4) Uiso 1 1 d D U . . .
F14 F 0.2983(4) 0.5616(8) 0.1914(2) 0.044(3) Uiso 1 1 d D U . . .
B2 B 0.1863(5) 0.4305(12) 0.2970(3) 0.045(8) Uiso 1 1 d D U . . .
F21 F 0.1658(7) 0.4781(15) 0.3127(4) 0.136(8) Uiso 1 1 d D U . . .
F22 F 0.1590(6) 0.4288(15) 0.2735(3) 0.125(8) Uiso 1 1 d D U . . .
F23 F 0.1964(5) 0.3460(10) 0.3076(3) 0.081(5) Uiso 1 1 d D U . . .
F24 F 0.2214(5) 0.4776(12) 0.2970(3) 0.094(6) Uiso 1 1 d D U . . .
B3 B -0.0636(7) 0.5350(15) 0.0438(4) 0.099(13) Uiso 1 1 d D U . . .
F31 F -0.0936(8) 0.4907(19) 0.0526(5) 0.182(12) Uiso 1 1 d D U . . .
F32 F -0.0806(7) 0.5768(16) 0.0209(4) 0.141(9) Uiso 1 1 d D U . . .
F33 F -0.0354(7) 0.4722(16) 0.0405(5) 0.154(10) Uiso 1 1 d D U . . .
F34 F -0.0464(7) 0.6002(16) 0.0614(4) 0.148(9) Uiso 1 1 d D U . . .
B4 B 0.4312(8) 0.5667(17) 0.5408(5) 0.19(3) Uiso 1 1 d D U . . .
F41 F 0.4015(9) 0.515(2) 0.5480(7) 0.253(18) Uiso 1 1 d D U . . .
F42 F 0.4163(8) 0.5903(19) 0.5155(4) 0.172(11) Uiso 1 1 d D U . . .
F43 F 0.4402(8) 0.6439(17) 0.5553(5) 0.169(11) Uiso 1 1 d D U . . .
F44 F 0.4654(7) 0.5141(17) 0.5432(5) 0.155(10) Uiso 1 1 d D U . . .
C1 C 0.4003(14) 0.7491(13) 0.1063(11) 0.20(2) Uiso 1 1 d D U . . .
H1A H 0.4303 0.7463 0.1153 0.235 Uiso 1 1 calc R U . . .
H1B H 0.3976 0.7532 0.0871 0.235 Uiso 1 1 calc R U . . .
Cl1 Cl 0.3722(5) 0.6496(10) 0.1146(3) 0.155(5) Uiso 1 1 d D U . . .
Cl2 Cl 0.3747(4) 0.8455(8) 0.1182(2) 0.128(4) Uiso 1 1 d D U . . .
C2 C -0.1713(6) 0.650(3) 0.2140(7) 0.153(18) Uiso 1 1 d D U . . .
H2A H -0.1792 0.6315 0.2304 0.184 Uiso 1 1 calc R U . . .
H2B H -0.1794 0.7151 0.2100 0.184 Uiso 1 1 calc R U . . .
Cl3 Cl -0.1160(3) 0.6332(8) 0.2166(2) 0.112(3) Uiso 1 1 d D U . . .
Cl4 Cl -0.1950(4) 0.5752(9) 0.1871(2) 0.125(4) Uiso 1 1 d D U . . .
C3 C 0.4232(7) 0.641(3) 0.0333(5) 0.107(12) Uiso 1 1 d D U . . .
H3A H 0.4351 0.7019 0.0303 0.128 Uiso 1 1 calc R U . . .
H3B H 0.4247 0.5994 0.0186 0.128 Uiso 1 1 calc R U . . .
Cl5 Cl 0.4503(6) 0.5922(14) 0.0646(4) 0.211(8) Uiso 1 1 d D U . . .
Cl6 Cl 0.3702(6) 0.6532(16) 0.0368(4) 0.233(9) Uiso 1 1 d D U . . .
C4 C 0.4019(10) -0.064(6) 0.3900(6) 0.26(3) Uiso 1 1 d D U . . .
H4A H 0.4188 -0.0180 0.4020 0.314 Uiso 1 1 calc R U . . .
H4B H 0.4103 -0.1270 0.3961 0.314 Uiso 1 1 calc R U . . .
Cl7 Cl 0.4047(7) -0.0456(17) 0.3560(4) 0.252(10) Uiso 1 1 d D U . . .
Cl8 Cl 0.3460(7) -0.0442(17) 0.3856(4) 0.242(9) Uiso 1 1 d D U . . .
C5 C 0.3928(6) -0.2377(14) 0.1999(4) 0.019(5) Uiso 1 1 d D U . . .
H5A H 0.4137 -0.1896 0.1989 0.023 Uiso 1 1 calc R U . . .
H5B H 0.4062 -0.2892 0.2113 0.023 Uiso 1 1 calc R U . . .
Cl9 Cl 0.3644(16) -0.277(5) 0.1677(7) 0.75(4) Uiso 1 1 d D U . . .
Cl10 Cl 0.3465(10) -0.191(3) 0.2103(8) 0.49(2) Uiso 1 1 d D U . . .
C6 C 0.0919(9) 0.350(3) 0.4660(6) 0.113(13) Uiso 1 1 d D U . . .
H6A H 0.0796 0.3016 0.4753 0.136 Uiso 1 1 calc R U . . .
H6B H 0.0964 0.4068 0.4767 0.136 Uiso 1 1 calc R U . . .
Cl11 Cl 0.1405(7) 0.3100(19) 0.4581(5) 0.291(12) Uiso 1 1 d D U . . .
Cl12 Cl 0.0595(8) 0.372(2) 0.4334(5) 0.312(13) Uiso 1 1 d D U . . .
C7 C -0.135(2) 0.734(2) 0.1523(10) 0.25(3) Uiso 1 1 d D U . . .
H7A H -0.1648 0.7315 0.1527 0.296 Uiso 1 1 calc R U . . .
H7B H -0.1178 0.7321 0.1706 0.296 Uiso 1 1 calc R U . . .
Cl13 Cl -0.1212(10) 0.6404(19) 0.1326(6) 0.341(15) Uiso 1 1 d D U . . .
Cl14 Cl -0.1238(9) 0.8373(18) 0.1356(6) 0.298(12) Uiso 1 1 d D U . . .
C8 C 0.1557(14) 1.050(9) 0.1174(8) 0.44(5) Uiso 1 1 d D U . . .
H8A H 0.1574 1.1137 0.1111 0.530 Uiso 1 1 calc R U . . .
H8B H 0.1639 1.0059 0.1050 0.530 Uiso 1 1 calc R U . . .
Cl15 Cl 0.1043(10) 1.024(3) 0.1226(8) 0.46(2) Uiso 1 1 d D U . . .
Cl16 Cl 0.1869(8) 1.034(2) 0.1507(6) 0.309(13) Uiso 1 1 d D U . . .

loop_
_atom_site_aniso_label
_atom_site_aniso_U_11
_atom_site_aniso_U_22
_atom_site_aniso_U_33
_atom_site_aniso_U_23
_atom_site_aniso_U_13
_atom_site_aniso_U_12
Rh1_1 0.0106(8) 0.0052(8) 0.0215(9) -0.0028(7) 0.0073(7) 0.0049(6)
P1_1 0.011(2) 0.007(2) 0.019(2) -0.0023(19) 0.0018(19) 0.0068(19)
P2_1 0.008(2) 0.008(2) 0.023(3) 0.000(2) 0.0006(19) 0.0070(19)
Cl1_1 0.074(6) 0.218(12) 0.036(4) 0.037(6) 0.012(4) 0.039(7)
Cl2_1 0.130(10) 0.189(13) 0.217(14) 0.160(12) -0.052(10) -0.074(10)
Cl3_1 0.075(6) 0.186(11) 0.111(7) 0.073(7) 0.068(6) 0.092(7)
Cl4_1 0.227(17) 0.167(14) 0.32(2) -0.174(15) -0.025(15) 0.111(13)
Rh1_2 0.0751(19) 0.206(4) 0.0668(17) 0.085(2) 0.0473(15) 0.097(2)
P1_2 0.078(5) 0.100(6) 0.038(4) 0.028(4) 0.028(4) 0.052(5)
P2_2 0.054(5) 0.101(6) 0.085(6) 0.057(5) 0.041(4) 0.041(5)
Cl1_2 0.052(5) 0.103(7) 0.067(5) 0.020(5) 0.010(4) 0.025(4)
Cl2_2 0.114(7) 0.033(4) 0.113(7) -0.028(4) -0.006(6) 0.028(4)
Cl3_2 0.075(5) 0.065(5) 0.109(7) 0.008(5) 0.053(5) 0.010(4)
Cl4_2 0.092(7) 0.099(8) 0.299(17) 0.135(10) 0.030(9) -0.017(6)
Rh1_3 0.0707(16) 0.097(2) 0.0297(12) 0.0038(12) 0.0106(11) 0.0511(15)
P1_3 0.051(4) 0.045(4) 0.032(4) -0.001(3) 0.015(3) 0.015(3)
P2_3 0.084(5) 0.057(5) 0.028(4) -0.009(3) -0.001(3) 0.030(4)
Cl1_3 0.227(13) 0.143(10) 0.081(7) -0.038(7) 0.084(8) -0.127(10)
Cl2_3 0.242(18) 0.165(14) 0.41(3) 0.225(17) -0.118(18) -0.121(13)
Cl3_3 0.041(4) 0.054(4) 0.033(3) -0.008(3) -0.008(3) 0.024(3)
Cl4_3 0.109(6) 0.029(4) 0.063(5) -0.011(3) 0.010(4) 0.024(4)
Rh1_4 0.0167(9) 0.0277(10) 0.0135(8) 0.0033(7) 0.0055(7) 0.0025(7)
P1_4 0.012(3) 0.015(3) 0.016(3) 0.008(2) 0.003(2) 0.008(2)
P2_4 0.010(3) 0.017(3) 0.016(3) 0.004(2) 0.004(2) 0.012(2)
Cl1_4 0.107(7) 0.084(6) 0.037(4) 0.014(4) 0.014(4) 0.009(5)
Cl2_4 0.208(13) 0.058(6) 0.171(11) 0.069(7) -0.045(10) -0.054(7)
Cl3_4 0.020(3) 0.073(5) 0.066(4) -0.019(4) 0.012(3) 0.005(3)
Cl4_4 0.095(6) 0.073(6) 0.144(9) -0.074(6) 0.049(6) -0.002(5)

loop_
_atom_type_symbol
_atom_type_description
_atom_type_scat_dispersion_real
_atom_type_scat_dispersion_imag
_atom_type_scat_source
C C 0.0033 0.0016 'International Tables Vol C Tables 4.2.6.8 and 6.1.1.4'
H H 0.0000 0.0000 'International Tables Vol C Tables 4.2.6.8 and 6.1.1.4'
B B 0.0013 0.0007 'International Tables Vol C Tables 4.2.6.8 and 6.1.1.4'
N N 0.0061 0.0033 'International Tables Vol C Tables 4.2.6.8 and 6.1.1.4'
O O 0.0106 0.0060 'International Tables Vol C Tables 4.2.6.8 and 6.1.1.4'
F F 0.0171 0.0103 'International Tables Vol C Tables 4.2.6.8 and 6.1.1.4'
P P 0.1023 0.0942 'International Tables Vol C Tables 4.2.6.8 and 6.1.1.4'
Cl Cl 0.1484 0.1585 'International Tables Vol C Tables 4.2.6.8 and 6.1.1.4'
Rh Rh -1.1178 0.9187 'International Tables Vol C Tables 4.2.6.8 and 6.1.1.4'

loop_
_geom_angle_atom_site_label_1
_geom_angle_atom_site_label_2
_geom_angle_atom_site_label_3
_geom_angle
_geom_angle_site_symmetry_1
_geom_angle_site_symmetry_3
C96_1 Rh1_1 C92_1 93.8(6) . .
C96_1 Rh1_1 C95_1 34.4(5) . .
C92_1 Rh1_1 C95_1 79.3(6) . .
C96_1 Rh1_1 C91_1 80.2(6) . .
C92_1 Rh1_1 C91_1 34.6(5) . .
C95_1 Rh1_1 C91_1 85.5(6) . .
C96_1 Rh1_1 P1_1 164.0(4) . .
C92_1 Rh1_1 P1_1 90.2(4) . .
C95_1 Rh1_1 P1_1 161.1(4) . .
C91_1 Rh1_1 P1_1 94.6(4) . .
C96_1 Rh1_1 P2_1 92.3(4) . .
C92_1 Rh1_1 P2_1 162.9(4) . .
C95_1 Rh1_1 P2_1 97.2(5) . .
C91_1 Rh1_1 P2_1 162.6(4) . .
P1_1 Rh1_1 P2_1 88.25(17) . .
C51_1 P1_1 C61_1 106.0(5) . .
C51_1 P1_1 C11_1 102.6(5) . .
C61_1 P1_1 C11_1 102.7(5) . .
C51_1 P1_1 Rh1_1 110.6(4) . .
C61_1 P1_1 Rh1_1 111.0(4) . .
C11_1 P1_1 Rh1_1 122.5(4) . .
C71_1 P2_1 C21_1 107.5(5) . .
C71_1 P2_1 C81_1 103.5(6) . .
C21_1 P2_1 C81_1 106.5(5) . .
C71_1 P2_1 Rh1_1 110.9(4) . .
C21_1 P2_1 Rh1_1 112.7(4) . .
C81_1 P2_1 Rh1_1 115.1(4) . .
C12_1 C11_1 C16_1 120.0 . .
C12_1 C11_1 P1_1 120.7(5) . .
C16_1 C11_1 P1_1 119.3(5) . .
C13_1 C12_1 C11_1 120.0 . .
C13_1 C12_1 C22_1 115.9(7) . .
C11_1 C12_1 C22_1 124.1(7) . .
C12_1 C13_1 C14_1 120.0 . .
C12_1 C13_1 H13_1 120.0 . .
C14_1 C13_1 H13_1 120.0 . .
C15_1 C14_1 C13_1 120.0 . .
C15_1 C14_1 N31_1 116.6(8) . .
C13_1 C14_1 N31_1 123.1(8) . .
C14_1 C15_1 C16_1 120.0 . .
C14_1 C15_1 H15_1 120.0 . .
C16_1 C15_1 H15_1 120.0 . .
C15_1 C16_1 C11_1 120.0 . .
C15_1 C16_1 H16_1 120.0 . .
C11_1 C16_1 H16_1 120.0 . .
C22_1 C21_1 C26_1 120.0 . .
C22_1 C21_1 P2_1 122.7(5) . .
C26_1 C21_1 P2_1 117.0(5) . .
C21_1 C22_1 C23_1 120.0 . .
C21_1 C22_1 C12_1 125.0(7) . .
C23_1 C22_1 C12_1 114.9(7) . .
C24_1 C23_1 C22_1 120.0 . .
C24_1 C23_1 H23_1 120.0 . .
C22_1 C23_1 H23_1 120.0 . .
C25_1 C24_1 C23_1 120.0 . .
C25_1 C24_1 N41_1 116.3(8) . .
C23_1 C24_1 N41_1 123.5(8) . .
C24_1 C25_1 C26_1 120.0 . .
C24_1 C25_1 H25_1 120.0 . .
C26_1 C25_1 H25_1 120.0 . .
C25_1 C26_1 C21_1 120.0 . .
C25_1 C26_1 H26_1 120.0 . .
C21_1 C26_1 H26_1 120.0 . .
O30_1 C30_1 N31_1 121.5(16) . .
O30_1 C30_1 C31_1 120.4(15) . .
N31_1 C30_1 C31_1 117.9(14) . .
C30_1 N31_1 C14_1 129.2(13) . .
C30_1 N31_1 H31_1 115.4 . .
C14_1 N31_1 H31_1 115.4 . .
C32_1 C31_1 C36_1 120.0 . .
C32_1 C31_1 C30_1 122.1(11) . .
C36_1 C31_1 C30_1 117.9(11) . .
C31_1 C32_1 C33_1 120.0 . .
C31_1 C32_1 H32_1 120.0 . .
C33_1 C32_1 H32_1 120.0 . .
C34_1 C33_1 C32_1 120.0 . .
C34_1 C33_1 Cl1_1 117.2(9) . .
C32_1 C33_1 Cl1_1 122.7(9) . .
C35_1 C34_1 C33_1 120.0 . .
C35_1 C34_1 H34_1 120.0 . .
C33_1 C34_1 H34_1 120.0 . .
C34_1 C35_1 C36_1 120.0 . .
C34_1 C35_1 Cl2_1 121.0(10) . .
C36_1 C35_1 Cl2_1 119.0(10) . .
C35_1 C36_1 C31_1 120.0 . .
C35_1 C36_1 H36_1 120.0 . .
C31_1 C36_1 H36_1 120.0 . .
O40_1 C40_1 N41_1 122.0(14) . .
O40_1 C40_1 C41_1 121.2(14) . .
N41_1 C40_1 C41_1 116.7(13) . .
C40_1 N41_1 C24_1 126.5(12) . .
C40_1 N41_1 H41_1 116.7 . .
C24_1 N41_1 H41_1 116.7 . .
C42_1 C41_1 C46_1 120.0 . .
C42_1 C41_1 C40_1 122.4(10) . .
C46_1 C41_1 C40_1 117.3(10) . .
C43_1 C42_1 C41_1 120.0 . .
C43_1 C42_1 H42_1 120.0 . .
C41_1 C42_1 H42_1 120.0 . .
C44_1 C43_1 C42_1 120.0 . .
C44_1 C43_1 Cl3_1 118.1(8) . .
C42_1 C43_1 Cl3_1 121.9(8) . .
C45_1 C44_1 C43_1 120.0 . .
C45_1 C44_1 H44_1 120.0 . .
C43_1 C44_1 H44_1 120.0 . .
C44_1 C45_1 C46_1 120.0 . .
C44_1 C45_1 Cl4_1 118.3(10) . .
C46_1 C45_1 Cl4_1 121.7(10) . .
C45_1 C46_1 C41_1 120.0 . .
C45_1 C46_1 H46_1 120.0 . .
C41_1 C46_1 H46_1 120.0 . .
C52_1 C51_1 C56_1 120.0 . .
C52_1 C51_1 P1_1 119.0(6) . .
C56_1 C51_1 P1_1 120.9(6) . .
C51_1 C52_1 C53_1 120.0 . .
C51_1 C52_1 H52_1 120.0 . .
C53_1 C52_1 H52_1 120.0 . .
C54_1 C53_1 C52_1 120.0 . .
C54_1 C53_1 H53_1 120.0 . .
C52_1 C53_1 H53_1 120.0 . .
C53_1 C54_1 C55_1 120.0 . .
C53_1 C54_1 H54_1 120.0 . .
C55_1 C54_1 H54_1 120.0 . .
C56_1 C55_1 C54_1 120.0 . .
C56_1 C55_1 H55_1 120.0 . .
C54_1 C55_1 H55_1 120.0 . .
C55_1 C56_1 C51_1 120.0 . .
C55_1 C56_1 H56_1 120.0 . .
C51_1 C56_1 H56_1 120.0 . .
C62_1 C61_1 C66_1 120.0 . .
C62_1 C61_1 P1_1 116.6(6) . .
C66_1 C61_1 P1_1 123.4(6) . .
C61_1 C62_1 C63_1 120.0 . .
C61_1 C62_1 H62_1 120.0 . .
C63_1 C62_1 H62_1 120.0 . .
C64_1 C63_1 C62_1 120.0 . .
C64_1 C63_1 H63_1 120.0 . .
C62_1 C63_1 H63_1 120.0 . .
C63_1 C64_1 C65_1 120.0 . .
C63_1 C64_1 H64_1 120.0 . .
C65_1 C64_1 H64_1 120.0 . .
C64_1 C65_1 C66_1 120.0 . .
C64_1 C65_1 H65_1 120.0 . .
C66_1 C65_1 H65_1 120.0 . .
C65_1 C66_1 C61_1 120.0 . .
C65_1 C66_1 H66_1 120.0 . .
C61_1 C66_1 H66_1 120.0 . .
C72_1 C71_1 C76_1 120.0 . .
C72_1 C71_1 P2_1 117.3(7) . .
C76_1 C71_1 P2_1 122.7(7) . .
C71_1 C72_1 C73_1 120.0 . .
C71_1 C72_1 H72_1 120.0 . .
C73_1 C72_1 H72_1 120.0 . .
C74_1 C73_1 C72_1 120.0 . .
C74_1 C73_1 H73_1 120.0 . .
C72_1 C73_1 H73_1 120.0 . .
C73_1 C74_1 C75_1 120.0 . .
C73_1 C74_1 H74_1 120.0 . .
C75_1 C74_1 H74_1 120.0 . .
C76_1 C75_1 C74_1 120.0 . .
C76_1 C75_1 H75_1 120.0 . .
C74_1 C75_1 H75_1 120.0 . .
C75_1 C76_1 C71_1 120.0 . .
C75_1 C76_1 H76_1 120.0 . .
C71_1 C76_1 H76_1 120.0 . .
C82_1 C81_1 C86_1 120.0 . .
C82_1 C81_1 P2_1 118.2(6) . .
C86_1 C81_1 P2_1 121.8(6) . .
C81_1 C82_1 C83_1 120.0 . .
C81_1 C82_1 H82_1 120.0 . .
C83_1 C82_1 H82_1 120.0 . .
C84_1 C83_1 C82_1 120.0 . .
C84_1 C83_1 H83_1 120.0 . .
C82_1 C83_1 H83_1 120.0 . .
C83_1 C84_1 C85_1 120.0 . .
C83_1 C84_1 H84_1 120.0 . .
C85_1 C84_1 H84_1 120.0 . .
C86_1 C85_1 C84_1 120.0 . .
C86_1 C85_1 H85_1 120.0 . .
C84_1 C85_1 H85_1 120.0 . .
C85_1 C86_1 C81_1 120.0 . .
C85_1 C86_1 H86_1 120.0 . .
C81_1 C86_1 H86_1 120.0 . .
C92_1 C91_1 C98_1 124.9(15) . .
C92_1 C91_1 Rh1_1 71.5(8) . .
C98_1 C91_1 Rh1_1 110.0(9) . .
C92_1 C91_1 H91_1 114.1 . .
C98_1 C91_1 H91_1 114.1 . .
Rh1_1 C91_1 H91_1 114.1 . .
C91_1 C92_1 C93_1 128.4(16) . .
C91_1 C92_1 Rh1_1 74.0(9) . .
C93_1 C92_1 Rh1_1 107.3(11) . .
C91_1 C92_1 H92_1 113.1 . .
C93_1 C92_1 H92_1 113.1 . .
Rh1_1 C92_1 H92_1 113.1 . .
C94_1 C93_1 C92_1 113.4(15) . .
C94_1 C93_1 H93A_1 108.9 . .
C92_1 C93_1 H93A_1 108.9 . .
C94_1 C93_1 H93B_1 108.9 . .
C92_1 C93_1 H93B_1 108.9 . .
H93A_1 C93_1 H93B_1 107.7 . .
C93_1 C94_1 C95_1 114.0(14) . .
C93_1 C94_1 H94A_1 108.8 . .
C95_1 C94_1 H94A_1 108.8 . .
C93_1 C94_1 H94B_1 108.8 . .
C95_1 C94_1 H94B_1 108.8 . .
H94A_1 C94_1 H94B_1 107.6 . .
C96_1 C95_1 C94_1 126.7(16) . .
C96_1 C95_1 Rh1_1 72.3(9) . .
C94_1 C95_1 Rh1_1 110.5(11) . .
C96_1 C95_1 H95_1 113.3 . .
C94_1 C95_1 H95_1 113.3 . .
Rh1_1 C95_1 H95_1 113.3 . .
C95_1 C96_1 C97_1 126.1(16) . .
C95_1 C96_1 Rh1_1 73.3(9) . .
C97_1 C96_1 Rh1_1 107.2(11) . .
C95_1 C96_1 H96_1 114.0 . .
C97_1 C96_1 H96_1 114.0 . .
Rh1_1 C96_1 H96_1 114.0 . .
C96_1 C97_1 C98_1 115.0(14) . .
C96_1 C97_1 H97A_1 108.5 . .
C98_1 C97_1 H97A_1 108.5 . .
C96_1 C97_1 H97B_1 108.5 . .
C98_1 C97_1 H97B_1 108.5 . .
H97A_1 C97_1 H97B_1 107.5 . .
C97_1 C98_1 C91_1 113.6(13) . .
C97_1 C98_1 H98A_1 108.8 . .
C91_1 C98_1 H98A_1 108.8 . .
C97_1 C98_1 H98B_1 108.8 . .
C91_1 C98_1 H98B_1 108.8 . .
H98A_1 C98_1 H98B_1 107.7 . .
C96_2 Rh1_2 C95_2 33.9(6) . .
C96_2 Rh1_2 C92_2 88.7(8) . .
C95_2 Rh1_2 C92_2 79.2(8) . .
C96_2 Rh1_2 C91_2 79.6(8) . .
C95_2 Rh1_2 C91_2 89.7(8) . .
C92_2 Rh1_2 C91_2 33.9(6) . .
C96_2 Rh1_2 P2_2 93.9(7) . .
C95_2 Rh1_2 P2_2 94.7(7) . .
C92_2 Rh1_2 P2_2 164.9(8) . .
C91_2 Rh1_2 P2_2 161.0(8) . .
C96_2 Rh1_2 P1_2 163.8(8) . .
C95_2 Rh1_2 P1_2 161.7(8) . .
C92_2 Rh1_2 P1_2 92.9(7) . .
C91_2 Rh1_2 P1_2 92.8(6) . .
P2_2 Rh1_2 P1_2 88.8(2) . .
C51_2 P1_2 C61_2 106.6(9) . .
C51_2 P1_2 C11_2 102.6(7) . .
C61_2 P1_2 C11_2 102.7(8) . .
C51_2 P1_2 Rh1_2 111.9(6) . .
C61_2 P1_2 Rh1_2 111.3(7) . .
C11_2 P1_2 Rh1_2 120.5(6) . .
C71_2 P2_2 C81_2 104.8(9) . .
C71_2 P2_2 C21_2 106.6(8) . .
C81_2 P2_2 C21_2 106.6(8) . .
C71_2 P2_2 Rh1_2 114.3(7) . .
C81_2 P2_2 Rh1_2 112.3(6) . .
C21_2 P2_2 Rh1_2 111.6(6) . .
C12_2 C11_2 C16_2 120.0 . .
C12_2 C11_2 P1_2 121.2(7) . .
C16_2 C11_2 P1_2 118.8(7) . .
C11_2 C12_2 C13_2 120.0 . .
C11_2 C12_2 C22_2 123.2(9) . .
C13_2 C12_2 C22_2 116.8(9) . .
C14_2 C13_2 C12_2 120.0 . .
C14_2 C13_2 H13_2 120.0 . .
C12_2 C13_2 H13_2 120.0 . .
C13_2 C14_2 C15_2 120.0 . .
C13_2 C14_2 N31_2 124.6(10) . .
C15_2 C14_2 N31_2 115.1(10) . .
C16_2 C15_2 C14_2 120.0 . .
C16_2 C15_2 H15_2 120.0 . .
C14_2 C15_2 H15_2 120.0 . .
C15_2 C16_2 C11_2 120.0 . .
C15_2 C16_2 H16_2 120.0 . .
C11_2 C16_2 H16_2 120.0 . .
C22_2 C21_2 C26_2 120.0 . .
C22_2 C21_2 P2_2 122.5(7) . .
C26_2 C21_2 P2_2 117.4(7) . .
C21_2 C22_2 C23_2 120.0 . .
C21_2 C22_2 C12_2 124.1(9) . .
C23_2 C22_2 C12_2 115.7(9) . .
C24_2 C23_2 C22_2 120.0 . .
C24_2 C23_2 H23_2 120.0 . .
C22_2 C23_2 H23_2 120.0 . .
C25_2 C24_2 C23_2 120.0 . .
C25_2 C24_2 N41_2 115.9(9) . .
C23_2 C24_2 N41_2 124.1(9) . .
C26_2 C25_2 C24_2 120.0 . .
C26_2 C25_2 H25_2 120.0 . .
C24_2 C25_2 H25_2 120.0 . .
C25_2 C26_2 C21_2 120.0 . .
C25_2 C26_2 H26_2 120.0 . .
C21_2 C26_2 H26_2 120.0 . .
O30_2 C30_2 N31_2 124.1(16) . .
O30_2 C30_2 C31_2 118.6(15) . .
N31_2 C30_2 C31_2 117.2(14) . .
C30_2 N31_2 C14_2 127.2(14) . .
C30_2 N31_2 H31_2 116.4 . .
C14_2 N31_2 H31_2 116.4 . .
C32_2 C31_2 C36_2 120.0 . .
C32_2 C31_2 C30_2 122.8(10) . .
C36_2 C31_2 C30_2 117.1(10) . .
C31_2 C32_2 C33_2 120.0 . .
C31_2 C32_2 H32_2 120.0 . .
C33_2 C32_2 H32_2 120.0 . .
C34_2 C33_2 C32_2 120.0 . .
C34_2 C33_2 Cl1_2 118.9(8) . .
C32_2 C33_2 Cl1_2 121.1(8) . .
C33_2 C34_2 C35_2 120.0 . .
C33_2 C34_2 H34_2 120.0 . .
C35_2 C34_2 H34_2 120.0 . .
C36_2 C35_2 C34_2 120.0 . .
C36_2 C35_2 Cl2_2 119.0(8) . .
C34_2 C35_2 Cl2_2 121.0(8) . .
C35_2 C36_2 C31_2 120.0 . .
C35_2 C36_2 H36_2 120.0 . .
C31_2 C36_2 H36_2 120.0 . .
O40_2 C40_2 N41_2 123.3(16) . .
O40_2 C40_2 C41_2 120.6(15) . .
N41_2 C40_2 C41_2 116.0(13) . .
C40_2 N41_2 C24_2 127.4(13) . .
C40_2 N41_2 H41_2 116.3 . .
C24_2 N41_2 H41_2 116.3 . .
C42_2 C41_2 C46_2 120.0 . .
C42_2 C41_2 C40_2 123.7(10) . .
C46_2 C41_2 C40_2 115.9(10) . .
C43_2 C42_2 C41_2 120.0 . .
C43_2 C42_2 H42_2 120.0 . .
C41_2 C42_2 H42_2 120.0 . .
C42_2 C43_2 C44_2 120.0 . .
C42_2 C43_2 Cl3_2 121.1(7) . .
C44_2 C43_2 Cl3_2 118.9(7) . .
C45_2 C44_2 C43_2 120.0 . .
C45_2 C44_2 H44_2 120.0 . .
C43_2 C44_2 H44_2 120.0 . .
C46_2 C45_2 C44_2 120.0 . .
C46_2 C45_2 Cl4_2 121.5(8) . .
C44_2 C45_2 Cl4_2 118.5(8) . .
C45_2 C46_2 C41_2 120.0 . .
C45_2 C46_2 H46_2 120.0 . .
C41_2 C46_2 H46_2 120.0 . .
C52_2 C51_2 C56_2 120.0 . .
C52_2 C51_2 P1_2 118.5(9) . .
C56_2 C51_2 P1_2 121.4(9) . .
C51_2 C52_2 C53_2 120.0 . .
C51_2 C52_2 H52_2 120.0 . .
C53_2 C52_2 H52_2 120.0 . .
C54_2 C53_2 C52_2 120.0 . .
C54_2 C53_2 H53_2 120.0 . .
C52_2 C53_2 H53_2 120.0 . .
C53_2 C54_2 C55_2 120.0 . .
C53_2 C54_2 H54_2 120.0 . .
C55_2 C54_2 H54_2 120.0 . .
C54_2 C55_2 C56_2 120.0 . .
C54_2 C55_2 H55_2 120.0 . .
C56_2 C55_2 H55_2 120.0 . .
C55_2 C56_2 C51_2 120.0 . .
C55_2 C56_2 H56_2 120.0 . .
C51_2 C56_2 H56_2 120.0 . .
C62_2 C61_2 C66_2 120.0 . .
C62_2 C61_2 P1_2 119.3(11) . .
C66_2 C61_2 P1_2 120.4(11) . .
C63_2 C62_2 C61_2 120.0 . .
C63_2 C62_2 H62_2 120.0 . .
C61_2 C62_2 H62_2 120.0 . .
C64_2 C63_2 C62_2 120.0 . .
C64_2 C63_2 H63_2 120.0 . .
C62_2 C63_2 H63_2 120.0 . .
C65_2 C64_2 C63_2 120.0 . .
C65_2 C64_2 H64_2 120.0 . .
C63_2 C64_2 H64_2 120.0 . .
C64_2 C65_2 C66_2 120.0 . .
C64_2 C65_2 H65_2 120.0 . .
C66_2 C65_2 H65_2 120.0 . .
C65_2 C66_2 C61_2 120.0 . .
C65_2 C66_2 H66_2 120.0 . .
C61_2 C66_2 H66_2 120.0 . .
C72_2 C71_2 C76_2 120.0 . .
C72_2 C71_2 P2_2 116.0(11) . .
C76_2 C71_2 P2_2 124.0(11) . .
C73_2 C72_2 C71_2 120.0 . .
C73_2 C72_2 H72_2 120.0 . .
C71_2 C72_2 H72_2 120.0 . .
C72_2 C73_2 C74_2 120.0 . .
C72_2 C73_2 H73_2 120.0 . .
C74_2 C73_2 H73_2 120.0 . .
C73_2 C74_2 C75_2 120.0 . .
C73_2 C74_2 H74_2 120.0 . .
C75_2 C74_2 H74_2 120.0 . .
C74_2 C75_2 C76_2 120.0 . .
C74_2 C75_2 H75_2 120.0 . .
C76_2 C75_2 H75_2 120.0 . .
C75_2 C76_2 C71_2 120.0 . .
C75_2 C76_2 H76_2 120.0 . .
C71_2 C76_2 H76_2 120.0 . .
C82_2 C81_2 C86_2 120.0 . .
C82_2 C81_2 P2_2 121.6(11) . .
C86_2 C81_2 P2_2 118.4(10) . .
C83_2 C82_2 C81_2 120.0 . .
C83_2 C82_2 H82_2 120.0 . .
C81_2 C82_2 H82_2 120.0 . .
C82_2 C83_2 C84_2 120.0 . .
C82_2 C83_2 H83_2 120.0 . .
C84_2 C83_2 H83_2 120.0 . .
C83_2 C84_2 C85_2 120.0 . .
C83_2 C84_2 H84_2 120.0 . .
C85_2 C84_2 H84_2 120.0 . .
C84_2 C85_2 C86_2 120.0 . .
C84_2 C85_2 H85_2 120.0 . .
C86_2 C85_2 H85_2 120.0 . .
C85_2 C86_2 C81_2 120.0 . .
C85_2 C86_2 H86_2 120.0 . .
C81_2 C86_2 H86_2 120.0 . .
C92_2 C91_2 C98_2 137(2) . .
C92_2 C91_2 Rh1_2 71.9(10) . .
C98_2 C91_2 Rh1_2 106.4(14) . .
C92_2 C91_2 H91_2 110.4 . .
C98_2 C91_2 H91_2 110.4 . .
Rh1_2 C91_2 H91_2 110.4 . .
C91_2 C92_2 C93_2 125(3) . .
C91_2 C92_2 Rh1_2 74.2(11) . .
C93_2 C92_2 Rh1_2 109.6(14) . .
C91_2 C92_2 H92_2 113.6 . .
C93_2 C92_2 H92_2 113.6 . .
Rh1_2 C92_2 H92_2 113.6 . .
C94_2 C93_2 C92_2 119(2) . .
C94_2 C93_2 H93A_2 107.6 . .
C92_2 C93_2 H93A_2 107.6 . .
C94_2 C93_2 H93B_2 107.6 . .
C92_2 C93_2 H93B_2 107.6 . .
H93A_2 C93_2 H93B_2 107.0 . .
C93_2 C94_2 C95_2 112.5(19) . .
C93_2 C94_2 H94A_2 109.1 . .
C95_2 C94_2 H94A_2 109.1 . .
C93_2 C94_2 H94B_2 109.1 . .
C95_2 C94_2 H94B_2 109.1 . .
H94A_2 C94_2 H94B_2 107.8 . .
C96_2 C95_2 C94_2 135(2) . .
C96_2 C95_2 Rh1_2 72.9(11) . .
C94_2 C95_2 Rh1_2 108.5(15) . .
C96_2 C95_2 H95_2 110.7 . .
C94_2 C95_2 H95_2 110.7 . .
Rh1_2 C95_2 H95_2 110.7 . .
C95_2 C96_2 C97_2 127(3) . .
C95_2 C96_2 Rh1_2 73.2(11) . .
C97_2 C96_2 Rh1_2 109.6(14) . .
C95_2 C96_2 H96_2 113.3 . .
C97_2 C96_2 H96_2 113.3 . .
Rh1_2 C96_2 H96_2 113.3 . .
C96_2 C97_2 C98_2 118.9(19) . .
C96_2 C97_2 H97A_2 107.6 . .
C98_2 C97_2 H97A_2 107.6 . .
C96_2 C97_2 H97B_2 107.6 . .
C98_2 C97_2 H97B_2 107.6 . .
H97A_2 C97_2 H97B_2 107.0 . .
C97_2 C98_2 C91_2 112.1(18) . .
C97_2 C98_2 H98A_2 109.2 . .
C91_2 C98_2 H98A_2 109.2 . .
C97_2 C98_2 H98B_2 109.2 . .
C91_2 C98_2 H98B_2 109.2 . .
H98A_2 C98_2 H98B_2 107.9 . .
C92_3 Rh1_3 C96_3 93.7(7) . .
C92_3 Rh1_3 C95_3 79.5(7) . .
C96_3 Rh1_3 C95_3 33.9(6) . .
C92_3 Rh1_3 C91_3 34.5(5) . .
C96_3 Rh1_3 C91_3 79.5(7) . .
C95_3 Rh1_3 C91_3 85.0(7) . .
C92_3 Rh1_3 P1_3 93.5(6) . .
C96_3 Rh1_3 P1_3 157.9(7) . .
C95_3 Rh1_3 P1_3 167.9(7) . .
C91_3 Rh1_3 P1_3 95.0(5) . .
C92_3 Rh1_3 P2_3 162.0(6) . .
C96_3 Rh1_3 P2_3 90.9(6) . .
C95_3 Rh1_3 P2_3 94.9(6) . .
C91_3 Rh1_3 P2_3 163.0(6) . .
P1_3 Rh1_3 P2_3 88.7(2) . .
C51_3 P1_3 C61_3 104.0(7) . .
C51_3 P1_3 C11_3 104.1(7) . .
C61_3 P1_3 C11_3 105.3(7) . .
C51_3 P1_3 Rh1_3 113.0(5) . .
C61_3 P1_3 Rh1_3 116.1(6) . .
C11_3 P1_3 Rh1_3 113.2(6) . .
C71_3 P2_3 C81_3 105.9(8) . .
C71_3 P2_3 C21_3 105.2(7) . .
C81_3 P2_3 C21_3 103.6(7) . .
C71_3 P2_3 Rh1_3 111.1(6) . .
C81_3 P2_3 Rh1_3 110.6(7) . .
C21_3 P2_3 Rh1_3 119.3(6) . .
C12_3 C11_3 C16_3 120.0 . .
C12_3 C11_3 P1_3 122.5(7) . .
C16_3 C11_3 P1_3 117.1(7) . .
C13_3 C12_3 C11_3 120.0 . .
C13_3 C12_3 C22_3 115.3(9) . .
C11_3 C12_3 C22_3 124.7(9) . .
C14_3 C13_3 C12_3 120.0 . .
C14_3 C13_3 H13_3 120.0 . .
C12_3 C13_3 H13_3 120.0 . .
C15_3 C14_3 C13_3 120.0 . .
C15_3 C14_3 N31_3 116.2(10) . .
C13_3 C14_3 N31_3 123.8(10) . .
C16_3 C15_3 C14_3 120.0 . .
C16_3 C15_3 H15_3 120.0 . .
C14_3 C15_3 H15_3 120.0 . .
C15_3 C16_3 C11_3 120.0 . .
C15_3 C16_3 H16_3 120.0 . .
C11_3 C16_3 H16_3 120.0 . .
C22_3 C21_3 C26_3 120.0 . .
C22_3 C21_3 P2_3 121.7(6) . .
C26_3 C21_3 P2_3 118.2(6) . .
C21_3 C22_3 C23_3 120.0 . .
C21_3 C22_3 C12_3 122.6(8) . .
C23_3 C22_3 C12_3 117.3(8) . .
C24_3 C23_3 C22_3 120.0 . .
C24_3 C23_3 H23_3 120.0 . .
C22_3 C23_3 H23_3 120.0 . .
C23_3 C24_3 C25_3 120.0 . .
C23_3 C24_3 N41_3 123.6(9) . .
C25_3 C24_3 N41_3 116.4(9) . .
C26_3 C25_3 C24_3 120.0 . .
C26_3 C25_3 H25_3 120.0 . .
C24_3 C25_3 H25_3 120.0 . .
C25_3 C26_3 C21_3 120.0 . .
C25_3 C26_3 H26_3 120.0 . .
C21_3 C26_3 H26_3 120.0 . .
O30_3 C30_3 N31_3 125.4(19) . .
O30_3 C30_3 C31_3 117.5(18) . .
N31_3 C30_3 C31_3 116.4(16) . .
C30_3 N31_3 C14_3 128.6(15) . .
C30_3 N31_3 H31_3 115.7 . .
C14_3 N31_3 H31_3 115.7 . .
C32_3 C31_3 C36_3 120.0 . .
C32_3 C31_3 C30_3 121.2(13) . .
C36_3 C31_3 C30_3 118.2(12) . .
C33_3 C32_3 C31_3 120.0 . .
C33_3 C32_3 H32_3 120.0 . .
C31_3 C32_3 H32_3 120.0 . .
C34_3 C33_3 C32_3 120.0 . .
C34_3 C33_3 Cl1_3 117.1(10) . .
C32_3 C33_3 Cl1_3 122.9(10) . .
C33_3 C34_3 C35_3 120.0 . .
C33_3 C34_3 H34_3 120.0 . .
C35_3 C34_3 H34_3 120.0 . .
C34_3 C35_3 C36_3 120.0 . .
C34_3 C35_3 Cl2_3 119.0(12) . .
C36_3 C35_3 Cl2_3 120.8(12) . .
C35_3 C36_3 C31_3 120.0 . .
C35_3 C36_3 H36_3 120.0 . .
C31_3 C36_3 H36_3 120.0 . .
O40_3 C40_3 N41_3 122.4(14) . .
O40_3 C40_3 C41_3 119.5(13) . .
N41_3 C40_3 C41_3 118.0(12) . .
C40_3 N41_3 C24_3 126.4(13) . .
C40_3 N41_3 H41_3 116.8 . .
C24_3 N41_3 H41_3 116.8 . .
C42_3 C41_3 C46_3 120.0 . .
C42_3 C41_3 C40_3 124.6(8) . .
C46_3 C41_3 C40_3 115.4(9) . .
C43_3 C42_3 C41_3 120.0 . .
C43_3 C42_3 H42_3 120.0 . .
C41_3 C42_3 H42_3 120.0 . .
C42_3 C43_3 C44_3 120.0 . .
C42_3 C43_3 Cl3_3 120.6(6) . .
C44_3 C43_3 Cl3_3 119.4(6) . .
C45_3 C44_3 C43_3 120.0 . .
C45_3 C44_3 H44_3 120.0 . .
C43_3 C44_3 H44_3 120.0 . .
C44_3 C45_3 C46_3 120.0 . .
C44_3 C45_3 Cl4_3 120.2(6) . .
C46_3 C45_3 Cl4_3 119.8(6) . .
C45_3 C46_3 C41_3 120.0 . .
C45_3 C46_3 H46_3 120.0 . .
C41_3 C46_3 H46_3 120.0 . .
C52_3 C51_3 C56_3 120.0 . .
C52_3 C51_3 P1_3 120.9(9) . .
C56_3 C51_3 P1_3 119.1(9) . .
C51_3 C52_3 C53_3 120.0 . .
C51_3 C52_3 H52_3 120.0 . .
C53_3 C52_3 H52_3 120.0 . .
C54_3 C53_3 C52_3 120.0 . .
C54_3 C53_3 H53_3 120.0 . .
C52_3 C53_3 H53_3 120.0 . .
C55_3 C54_3 C53_3 120.0 . .
C55_3 C54_3 H54_3 120.0 . .
C53_3 C54_3 H54_3 120.0 . .
C56_3 C55_3 C54_3 120.0 . .
C56_3 C55_3 H55_3 120.0 . .
C54_3 C55_3 H55_3 120.0 . .
C55_3 C56_3 C51_3 120.0 . .
C55_3 C56_3 H56_3 120.0 . .
C51_3 C56_3 H56_3 120.0 . .
C62_3 C61_3 C66_3 120.0 . .
C62_3 C61_3 P1_3 117.9(9) . .
C66_3 C61_3 P1_3 122.0(9) . .
C61_3 C62_3 C63_3 120.0 . .
C61_3 C62_3 H62_3 120.0 . .
C63_3 C62_3 H62_3 120.0 . .
C64_3 C63_3 C62_3 120.0 . .
C64_3 C63_3 H63_3 120.0 . .
C62_3 C63_3 H63_3 120.0 . .
C63_3 C64_3 C65_3 120.0 . .
C63_3 C64_3 H64_3 120.0 . .
C65_3 C64_3 H64_3 120.0 . .
C64_3 C65_3 C66_3 120.0 . .
C64_3 C65_3 H65_3 120.0 . .
C66_3 C65_3 H65_3 120.0 . .
C65_3 C66_3 C61_3 120.0 . .
C65_3 C66_3 H66_3 120.0 . .
C61_3 C66_3 H66_3 120.0 . .
C72_3 C71_3 C76_3 120.0 . .
C72_3 C71_3 P2_3 118.2(9) . .
C76_3 C71_3 P2_3 121.5(9) . .
C71_3 C72_3 C73_3 120.0 . .
C71_3 C72_3 H72_3 120.0 . .
C73_3 C72_3 H72_3 120.0 . .
C74_3 C73_3 C72_3 120.0 . .
C74_3 C73_3 H73_3 120.0 . .
C72_3 C73_3 H73_3 120.0 . .
C73_3 C74_3 C75_3 120.0 . .
C73_3 C74_3 H74_3 120.0 . .
C75_3 C74_3 H74_3 120.0 . .
C76_3 C75_3 C74_3 120.0 . .
C76_3 C75_3 H75_3 120.0 . .
C74_3 C75_3 H75_3 120.0 . .
C75_3 C76_3 C71_3 120.0 . .
C75_3 C76_3 H76_3 120.0 . .
C71_3 C76_3 H76_3 120.0 . .
C82_3 C81_3 C86_3 120.0 . .
C82_3 C81_3 P2_3 118.1(11) . .
C86_3 C81_3 P2_3 121.9(11) . .
C83_3 C82_3 C81_3 120.0 . .
C83_3 C82_3 H82_3 120.0 . .
C81_3 C82_3 H82_3 120.0 . .
C82_3 C83_3 C84_3 120.0 . .
C82_3 C83_3 H83_3 120.0 . .
C84_3 C83_3 H83_3 120.0 . .
C85_3 C84_3 C83_3 120.0 . .
C85_3 C84_3 H84_3 120.0 . .
C83_3 C84_3 H84_3 120.0 . .
C86_3 C85_3 C84_3 120.0 . .
C86_3 C85_3 H85_3 120.0 . .
C84_3 C85_3 H85_3 120.0 . .
C85_3 C86_3 C81_3 120.0 . .
C85_3 C86_3 H86_3 120.0 . .
C81_3 C86_3 H86_3 120.0 . .
C92_3 C91_3 C98_3 128(2) . .
C92_3 C91_3 Rh1_3 71.0(10) . .
C98_3 C91_3 Rh1_3 110.0(12) . .
C92_3 C91_3 H91_3 113.3 . .
C98_3 C91_3 H91_3 113.3 . .
Rh1_3 C91_3 H91_3 113.3 . .
C91_3 C92_3 C93_3 127.8(19) . .
C91_3 C92_3 Rh1_3 74.5(10) . .
C93_3 C92_3 Rh1_3 106.6(14) . .
C91_3 C92_3 H92_3 113.3 . .
C93_3 C92_3 H92_3 113.3 . .
Rh1_3 C92_3 H92_3 113.3 . .
C94_3 C93_3 C92_3 114.1(19) . .
C94_3 C93_3 H93A_3 108.7 . .
C92_3 C93_3 H93A_3 108.7 . .
C94_3 C93_3 H93B_3 108.7 . .
C92_3 C93_3 H93B_3 108.7 . .
H93A_3 C93_3 H93B_3 107.6 . .
C93_3 C94_3 C95_3 114.1(19) . .
C93_3 C94_3 H94A_3 108.7 . .
C95_3 C94_3 H94A_3 108.7 . .
C93_3 C94_3 H94B_3 108.7 . .
C95_3 C94_3 H94B_3 108.7 . .
H94A_3 C94_3 H94B_3 107.6 . .
C96_3 C95_3 C94_3 128(2) . .
C96_3 C95_3 Rh1_3 72.7(11) . .
C94_3 C95_3 Rh1_3 110.2(13) . .
C96_3 C95_3 H95_3 112.6 . .
C94_3 C95_3 H95_3 112.6 . .
Rh1_3 C95_3 H95_3 112.6 . .
C95_3 C96_3 C97_3 129(2) . .
C95_3 C96_3 Rh1_3 73.4(11) . .
C97_3 C96_3 Rh1_3 106.9(14) . .
C95_3 C96_3 H96_3 113.2 . .
C97_3 C96_3 H96_3 113.2 . .
Rh1_3 C96_3 H96_3 113.2 . .
C96_3 C97_3 C98_3 114.1(18) . .
C96_3 C97_3 H97A_3 108.7 . .
C98_3 C97_3 H97A_3 108.7 . .
C96_3 C97_3 H97B_3 108.7 . .
C98_3 C97_3 H97B_3 108.7 . .
H97A_3 C97_3 H97B_3 107.6 . .
C97_3 C98_3 C91_3 113.5(17) . .
C97_3 C98_3 H98A_3 108.9 . .
C91_3 C98_3 H98A_3 108.9 . .
C97_3 C98_3 H98B_3 108.9 . .
C91_3 C98_3 H98B_3 108.9 . .
H98A_3 C98_3 H98B_3 107.7 . .
C96_4 Rh1_4 C95_4 34.6(5) . .
C96_4 Rh1_4 C92_4 93.3(6) . .
C95_4 Rh1_4 C92_4 78.9(6) . .
C96_4 Rh1_4 C91_4 79.2(6) . .
C95_4 Rh1_4 C91_4 84.5(6) . .
C92_4 Rh1_4 C91_4 34.1(5) . .
C96_4 Rh1_4 P2_4 94.0(5) . .
C95_4 Rh1_4 P2_4 96.0(5) . .
C92_4 Rh1_4 P2_4 158.5(4) . .
C91_4 Rh1_4 P2_4 167.2(4) . .
C96_4 Rh1_4 P1_4 162.0(5) . .
C95_4 Rh1_4 P1_4 162.5(4) . .
C92_4 Rh1_4 P1_4 90.5(4) . .
C91_4 Rh1_4 P1_4 94.5(4) . .
P2_4 Rh1_4 P1_4 88.78(17) . .
C51_4 P1_4 C61_4 106.1(6) . .
C51_4 P1_4 C11_4 101.0(5) . .
C61_4 P1_4 C11_4 102.7(5) . .
C51_4 P1_4 Rh1_4 113.0(4) . .
C61_4 P1_4 Rh1_4 112.0(4) . .
C11_4 P1_4 Rh1_4 120.6(4) . .
C71_4 P2_4 C81_4 101.9(6) . .
C71_4 P2_4 C21_4 106.0(5) . .
C81_4 P2_4 C21_4 106.6(5) . .
C71_4 P2_4 Rh1_4 113.2(4) . .
C81_4 P2_4 Rh1_4 114.8(4) . .
C21_4 P2_4 Rh1_4 113.3(4) . .
C12_4 C11_4 C16_4 120.0 . .
C12_4 C11_4 P1_4 121.5(5) . .
C16_4 C11_4 P1_4 118.4(5) . .
C11_4 C12_4 C13_4 120.0 . .
C11_4 C12_4 C22_4 123.8(7) . .
C13_4 C12_4 C22_4 116.2(7) . .
C14_4 C13_4 C12_4 120.0 . .
C14_4 C13_4 H13_4 120.0 . .
C12_4 C13_4 H13_4 120.0 . .
C15_4 C14_4 C13_4 120.0 . .
C15_4 C14_4 N31_4 115.5(8) . .
C13_4 C14_4 N31_4 124.5(8) . .
C14_4 C15_4 C16_4 120.0 . .
C14_4 C15_4 H15_4 120.0 . .
C16_4 C15_4 H15_4 120.0 . .
C15_4 C16_4 C11_4 120.0 . .
C15_4 C16_4 H16_4 120.0 . .
C11_4 C16_4 H16_4 120.0 . .
C22_4 C21_4 C26_4 120.0 . .
C22_4 C21_4 P2_4 121.9(5) . .
C26_4 C21_4 P2_4 117.7(5) . .
C21_4 C22_4 C23_4 120.0 . .
C21_4 C22_4 C12_4 125.0(7) . .
C23_4 C22_4 C12_4 115.0(7) . .
C24_4 C23_4 C22_4 120.0 . .
C24_4 C23_4 H23_4 120.0 . .
C22_4 C23_4 H23_4 120.0 . .
C23_4 C24_4 C25_4 120.0 . .
C23_4 C24_4 N41_4 124.2(8) . .
C25_4 C24_4 N41_4 115.7(8) . .
C26_4 C25_4 C24_4 120.0 . .
C26_4 C25_4 H25_4 120.0 . .
C24_4 C25_4 H25_4 120.0 . .
C25_4 C26_4 C21_4 120.0 . .
C25_4 C26_4 H26_4 120.0 . .
C21_4 C26_4 H26_4 120.0 . .
O30_4 C30_4 N31_4 122.7(16) . .
O30_4 C30_4 C31_4 120.5(15) . .
N31_4 C30_4 C31_4 116.8(14) . .
C30_4 N31_4 C14_4 127.6(12) . .
C30_4 N31_4 H31_4 116.2 . .
C14_4 N31_4 H31_4 116.2 . .
C32_4 C31_4 C36_4 120.0 . .
C32_4 C31_4 C30_4 122.5(10) . .
C36_4 C31_4 C30_4 117.5(10) . .
C33_4 C32_4 C31_4 120.0 . .
C33_4 C32_4 H32_4 120.0 . .
C31_4 C32_4 H32_4 120.0 . .
C32_4 C33_4 C34_4 120.0 . .
C32_4 C33_4 Cl1_4 122.7(8) . .
C34_4 C33_4 Cl1_4 117.2(8) . .
C33_4 C34_4 C35_4 120.0 . .
C33_4 C34_4 H34_4 120.0 . .
C35_4 C34_4 H34_4 120.0 . .
C36_4 C35_4 C34_4 120.0 . .
C36_4 C35_4 Cl2_4 120.7(9) . .
C34_4 C35_4 Cl2_4 119.2(9) . .
C35_4 C36_4 C31_4 120.0 . .
C35_4 C36_4 H36_4 120.0 . .
C31_4 C36_4 H36_4 120.0 . .
O40_4 C40_4 N41_4 123.0(14) . .
O40_4 C40_4 C41_4 120.0(13) . .
N41_4 C40_4 C41_4 116.8(12) . .
C40_4 N41_4 C24_4 126.6(12) . .
C40_4 N41_4 H41_4 116.7 . .
C24_4 N41_4 H41_4 116.7 . .
C42_4 C41_4 C46_4 120.0 . .
C42_4 C41_4 C40_4 122.4(9) . .
C46_4 C41_4 C40_4 117.4(9) . .
C43_4 C42_4 C41_4 120.0 . .
C43_4 C42_4 H42_4 120.0 . .
C41_4 C42_4 H42_4 120.0 . .
C42_4 C43_4 C44_4 120.0 . .
C42_4 C43_4 Cl3_4 120.2(7) . .
C44_4 C43_4 Cl3_4 119.4(7) . .
C45_4 C44_4 C43_4 120.0 . .
C45_4 C44_4 H44_4 120.0 . .
C43_4 C44_4 H44_4 120.0 . .
C44_4 C45_4 C46_4 120.0 . .
C44_4 C45_4 Cl4_4 118.5(7) . .
C46_4 C45_4 Cl4_4 121.5(7) . .
C45_4 C46_4 C41_4 120.0 . .
C45_4 C46_4 H46_4 120.0 . .
C41_4 C46_4 H46_4 120.0 . .
C52_4 C51_4 C56_4 120.0 . .
C52_4 C51_4 P1_4 120.0(6) . .
C56_4 C51_4 P1_4 120.0(6) . .
C53_4 C52_4 C51_4 120.0 . .
C53_4 C52_4 H52_4 120.0 . .
C51_4 C52_4 H52_4 120.0 . .
C54_4 C53_4 C52_4 120.0 . .
C54_4 C53_4 H53_4 120.0 . .
C52_4 C53_4 H53_4 120.0 . .
C55_4 C54_4 C53_4 120.0 . .
C55_4 C54_4 H54_4 120.0 . .
C53_4 C54_4 H54_4 120.0 . .
C54_4 C55_4 C56_4 120.0 . .
C54_4 C55_4 H55_4 120.0 . .
C56_4 C55_4 H55_4 120.0 . .
C55_4 C56_4 C51_4 120.0 . .
C55_4 C56_4 H56_4 120.0 . .
C51_4 C56_4 H56_4 120.0 . .
C62_4 C61_4 C66_4 120.0 . .
C62_4 C61_4 P1_4 118.5(6) . .
C66_4 C61_4 P1_4 121.2(6) . .
C63_4 C62_4 C61_4 120.0 . .
C63_4 C62_4 H62_4 120.0 . .
C61_4 C62_4 H62_4 120.0 . .
C62_4 C63_4 C64_4 120.0 . .
C62_4 C63_4 H63_4 120.0 . .
C64_4 C63_4 H63_4 120.0 . .
C63_4 C64_4 C65_4 120.0 . .
C63_4 C64_4 H64_4 120.0 . .
C65_4 C64_4 H64_4 120.0 . .
C66_4 C65_4 C64_4 120.0 . .
C66_4 C65_4 H65_4 120.0 . .
C64_4 C65_4 H65_4 120.0 . .
C65_4 C66_4 C61_4 120.0 . .
C65_4 C66_4 H66_4 120.0 . .
C61_4 C66_4 H66_4 120.0 . .
C72_4 C71_4 C76_4 120.0 . .
C72_4 C71_4 P2_4 119.6(6) . .
C76_4 C71_4 P2_4 120.4(6) . .
C73_4 C72_4 C71_4 120.0 . .
C73_4 C72_4 H72_4 120.0 . .
C71_4 C72_4 H72_4 120.0 . .
C72_4 C73_4 C74_4 120.0 . .
C72_4 C73_4 H73_4 120.0 . .
C74_4 C73_4 H73_4 120.0 . .
C75_4 C74_4 C73_4 120.0 . .
C75_4 C74_4 H74_4 120.0 . .
C73_4 C74_4 H74_4 120.0 . .
C74_4 C75_4 C76_4 120.0 . .
C74_4 C75_4 H75_4 120.0 . .
C76_4 C75_4 H75_4 120.0 . .
C75_4 C76_4 C71_4 120.0 . .
C75_4 C76_4 H76_4 120.0 . .
C71_4 C76_4 H76_4 120.0 . .
C82_4 C81_4 C86_4 120.0 . .
C82_4 C81_4 P2_4 120.4(6) . .
C86_4 C81_4 P2_4 119.6(6) . .
C83_4 C82_4 C81_4 120.0 . .
C83_4 C82_4 H82_4 120.0 . .
C81_4 C82_4 H82_4 120.0 . .
C82_4 C83_4 C84_4 120.0 . .
C82_4 C83_4 H83_4 120.0 . .
C84_4 C83_4 H83_4 120.0 . .
C83_4 C84_4 C85_4 120.0 . .
C83_4 C84_4 H84_4 120.0 . .
C85_4 C84_4 H84_4 120.0 . .
C86_4 C85_4 C84_4 120.0 . .
C86_4 C85_4 H85_4 120.0 . .
C84_4 C85_4 H85_4 120.0 . .
C85_4 C86_4 C81_4 120.0 . .
C85_4 C86_4 H86_4 120.0 . .
C81_4 C86_4 H86_4 120.0 . .
C92_4 C91_4 C98_4 126.3(15) . .
C92_4 C91_4 Rh1_4 71.3(9) . .
C98_4 C91_4 Rh1_4 109.9(10) . .
C92_4 C91_4 H91_4 113.7 . .
C98_4 C91_4 H91_4 113.7 . .
Rh1_4 C91_4 H91_4 113.7 . .
C91_4 C92_4 C93_4 128.9(16) . .
C91_4 C92_4 Rh1_4 74.6(9) . .
C93_4 C92_4 Rh1_4 106.3(12) . .
C91_4 C92_4 H92_4 112.9 . .
C93_4 C92_4 H92_4 112.9 . .
Rh1_4 C92_4 H92_4 112.9 . .
C94_4 C93_4 C92_4 113.1(16) . .
C94_4 C93_4 H93A_4 109.0 . .
C92_4 C93_4 H93A_4 109.0 . .
C94_4 C93_4 H93B_4 109.0 . .
C92_4 C93_4 H93B_4 109.0 . .
H93A_4 C93_4 H93B_4 107.8 . .
C93_4 C94_4 C95_4 113.2(15) . .
C93_4 C94_4 H94A_4 108.9 . .
C95_4 C94_4 H94A_4 108.9 . .
C93_4 C94_4 H94B_4 108.9 . .
C95_4 C94_4 H94B_4 108.9 . .
H94A_4 C94_4 H94B_4 107.7 . .
C96_4 C95_4 C94_4 127.6(17) . .
C96_4 C95_4 Rh1_4 71.5(9) . .
C94_4 C95_4 Rh1_4 110.8(11) . .
C96_4 C95_4 H95_4 113.0 . .
C94_4 C95_4 H95_4 113.0 . .
Rh1_4 C95_4 H95_4 113.0 . .
C95_4 C96_4 C97_4 128.0(17) . .
C95_4 C96_4 Rh1_4 73.9(10) . .
C97_4 C96_4 Rh1_4 107.7(11) . .
C95_4 C96_4 H96_4 113.1 . .
C97_4 C96_4 H96_4 113.1 . .
Rh1_4 C96_4 H96_4 113.1 . .
C96_4 C97_4 C98_4 113.3(14) . .
C96_4 C97_4 H97A_4 108.9 . .
C98_4 C97_4 H97A_4 108.9 . .
C96_4 C97_4 H97B_4 108.9 . .
C98_4 C97_4 H97B_4 108.9 . .
H97A_4 C97_4 H97B_4 107.7 . .
C97_4 C98_4 C91_4 113.1(13) . .
C97_4 C98_4 H98A_4 109.0 . .
C91_4 C98_4 H98A_4 109.0 . .
C97_4 C98_4 H98B_4 109.0 . .
C91_4 C98_4 H98B_4 109.0 . .
H98A_4 C98_4 H98B_4 107.8 . .
F12 B1 F14 113.3(12) . .
F12 B1 F11 108.4(13) . .
F14 B1 F11 110.3(13) . .
F12 B1 F13 109.5(13) . .
F14 B1 F13 109.8(12) . .
F11 B1 F13 105.2(12) . .
F22 B2 F24 113.6(15) . .
F22 B2 F23 114.0(15) . .
F24 B2 F23 109.2(14) . .
F22 B2 F21 103.8(15) . .
F24 B2 F21 107.0(15) . .
F23 B2 F21 108.8(15) . .
F33 B3 F31 108.0(17) . .
F33 B3 F32 110.1(17) . .
F31 B3 F32 109.5(18) . .
F33 B3 F34 111.7(18) . .
F31 B3 F34 109.2(17) . .
F32 B3 F34 108.3(17) . .
F44 B4 F43 110.4(18) . .
F44 B4 F41 108.1(18) . .
F43 B4 F41 112.5(19) . .
F44 B4 F42 109.8(18) . .
F43 B4 F42 109.0(18) . .
F41 B4 F42 106.9(18) . .
Cl2 C1 Cl1 103.0(15) . .
Cl2 C1 H1A 111.2 . .
Cl1 C1 H1A 111.2 . .
Cl2 C1 H1B 111.2 . .
Cl1 C1 H1B 111.2 . .
H1A C1 H1B 109.1 . .
Cl4 C2 Cl3 102.9(14) . .
Cl4 C2 H2A 111.2 . .
Cl3 C2 H2A 111.2 . .
Cl4 C2 H2B 111.2 . .
Cl3 C2 H2B 111.2 . .
H2A C2 H2B 109.1 . .
Cl6 C3 Cl5 103.3(15) . .
Cl6 C3 H3A 111.1 . .
Cl5 C3 H3A 111.1 . .
Cl6 C3 H3B 111.1 . .
Cl5 C3 H3B 111.1 . .
H3A C3 H3B 109.1 . .
Cl7 C4 Cl8 97.7(16) . .
Cl7 C4 H4A 112.2 . .
Cl8 C4 H4A 112.2 . .
Cl7 C4 H4B 112.2 . .
Cl8 C4 H4B 112.2 . .
H4A C4 H4B 109.8 . .
Cl9 C5 Cl10 96.0(15) . .
Cl9 C5 H5A 112.5 . .
Cl10 C5 H5A 112.5 . .
Cl9 C5 H5B 112.5 . .
Cl10 C5 H5B 112.5 . .
H5A C5 H5B 110.1 . .
Cl12 C6 Cl11 101.3(15) . .
Cl12 C6 H6A 111.5 . .
Cl11 C6 H6A 111.5 . .
Cl12 C6 H6B 111.5 . .
Cl11 C6 H6B 111.5 . .
H6A C6 H6B 109.3 . .
Cl14 C7 Cl13 103.7(18) . .
Cl14 C7 H7A 111.0 . .
Cl13 C7 H7A 111.0 . .
Cl14 C7 H7B 111.0 . .
Cl13 C7 H7B 111.0 . .
H7A C7 H7B 109.0 . .
Cl15 C8 Cl16 99.8(18) . .
Cl15 C8 H8A 111.8 . .
Cl16 C8 H8A 111.8 . .
Cl15 C8 H8B 111.8 . .
Cl16 C8 H8B 111.8 . .
H8A C8 H8B 109.5 . .

loop_
_geom_bond_atom_site_label_1
_geom_bond_atom_site_label_2
_geom_bond_distance
_geom_bond_site_symmetry_2
Rh1_1 C96_1 2.229(15) .
Rh1_1 C92_1 2.234(15) .
Rh1_1 C95_1 2.241(15) .
Rh1_1 C91_1 2.264(14) .
Rh1_1 P1_1 2.314(5) .
Rh1_1 P2_1 2.320(5) .
P1_1 C51_1 1.808(8) .
P1_1 C61_1 1.843(8) .
P1_1 C11_1 1.866(7) .
P2_1 C71_1 1.823(9) .
P2_1 C21_1 1.852(7) .
P2_1 C81_1 1.853(8) .
Cl1_1 C33_1 1.701(11) .
Cl2_1 C35_1 1.711(12) .
Cl3_1 C43_1 1.705(11) .
Cl4_1 C45_1 1.699(11) .
C11_1 C12_1 1.3900 .
C11_1 C16_1 1.3900 .
C12_1 C13_1 1.3900 .
C12_1 C22_1 1.503(8) .
C13_1 C14_1 1.3900 .
C13_1 H13_1 0.9500 .
C14_1 C15_1 1.3900 .
C14_1 N31_1 1.431(13) .
C15_1 C16_1 1.3900 .
C15_1 H15_1 0.9500 .
C16_1 H16_1 0.9500 .
C21_1 C22_1 1.3900 .
C21_1 C26_1 1.3900 .
C22_1 C23_1 1.3900 .
C23_1 C24_1 1.3900 .
C23_1 H23_1 0.9500 .
C24_1 C25_1 1.3900 .
C24_1 N41_1 1.417(12) .
C25_1 C26_1 1.3900 .
C25_1 H25_1 0.9500 .
C26_1 H26_1 0.9500 .
C30_1 O30_1 1.228(17) .
C30_1 N31_1 1.334(18) .
C30_1 C31_1 1.486(16) .
N31_1 H31_1 0.8800 .
C31_1 C32_1 1.3900 .
C31_1 C36_1 1.3900 .
C32_1 C33_1 1.3900 .
C32_1 H32_1 0.9500 .
C33_1 C34_1 1.3900 .
C34_1 C35_1 1.3900 .
C34_1 H34_1 0.9500 .
C35_1 C36_1 1.3900 .
C36_1 H36_1 0.9500 .
C40_1 O40_1 1.218(16) .
C40_1 N41_1 1.381(16) .
C40_1 C41_1 1.480(15) .
N41_1 H41_1 0.8800 .
C41_1 C42_1 1.3900 .
C41_1 C46_1 1.3900 .
C42_1 C43_1 1.3900 .
C42_1 H42_1 0.9500 .
C43_1 C44_1 1.3900 .
C44_1 C45_1 1.3900 .
C44_1 H44_1 0.9500 .
C45_1 C46_1 1.3900 .
C46_1 H46_1 0.9500 .
C51_1 C52_1 1.3900 .
C51_1 C56_1 1.3900 .
C52_1 C53_1 1.3900 .
C52_1 H52_1 0.9500 .
C53_1 C54_1 1.3900 .
C53_1 H53_1 0.9500 .
C54_1 C55_1 1.3900 .
C54_1 H54_1 0.9500 .
C55_1 C56_1 1.3900 .
C55_1 H55_1 0.9500 .
C56_1 H56_1 0.9500 .
C61_1 C62_1 1.3900 .
C61_1 C66_1 1.3900 .
C62_1 C63_1 1.3900 .
C62_1 H62_1 0.9500 .
C63_1 C64_1 1.3900 .
C63_1 H63_1 0.9500 .
C64_1 C65_1 1.3900 .
C64_1 H64_1 0.9500 .
C65_1 C66_1 1.3900 .
C65_1 H65_1 0.9500 .
C66_1 H66_1 0.9500 .
C71_1 C72_1 1.3900 .
C71_1 C76_1 1.3900 .
C72_1 C73_1 1.3900 .
C72_1 H72_1 0.9500 .
C73_1 C74_1 1.3900 .
C73_1 H73_1 0.9500 .
C74_1 C75_1 1.3900 .
C74_1 H74_1 0.9500 .
C75_1 C76_1 1.3900 .
C75_1 H75_1 0.9500 .
C76_1 H76_1 0.9500 .
C81_1 C82_1 1.3900 .
C81_1 C86_1 1.3900 .
C82_1 C83_1 1.3900 .
C82_1 H82_1 0.9500 .
C83_1 C84_1 1.3900 .
C83_1 H83_1 0.9500 .
C84_1 C85_1 1.3900 .
C84_1 H84_1 0.9500 .
C85_1 C86_1 1.3900 .
C85_1 H85_1 0.9500 .
C86_1 H86_1 0.9500 .
C91_1 C92_1 1.336(18) .
C91_1 C98_1 1.539(19) .
C91_1 H91_1 1.0000 .
C92_1 C93_1 1.51(2) .
C92_1 H92_1 1.0000 .
C93_1 C94_1 1.48(2) .
C93_1 H93A_1 0.9900 .
C93_1 H93B_1 0.9900 .
C94_1 C95_1 1.55(2) .
C94_1 H94A_1 0.9900 .
C94_1 H94B_1 0.9900 .
C95_1 C96_1 1.320(19) .
C95_1 H95_1 1.0000 .
C96_1 C97_1 1.49(2) .
C96_1 H96_1 1.0000 .
C97_1 C98_1 1.52(2) .
C97_1 H97A_1 0.9900 .
C97_1 H97B_1 0.9900 .
C98_1 H98A_1 0.9900 .
C98_1 H98B_1 0.9900 .
Rh1_2 C96_2 2.233(18) .
Rh1_2 C95_2 2.237(18) .
Rh1_2 C92_2 2.240(17) .
Rh1_2 C91_2 2.267(17) .
Rh1_2 P2_2 2.300(7) .
Rh1_2 P1_2 2.321(6) .
P1_2 C51_2 1.816(11) .
P1_2 C61_2 1.835(11) .
P1_2 C11_2 1.856(9) .
P2_2 C71_2 1.828(12) .
P2_2 C81_2 1.846(12) .
P2_2 C21_2 1.868(9) .
Cl1_2 C33_2 1.699(10) .
Cl2_2 C35_2 1.711(10) .
Cl3_2 C43_2 1.703(10) .
Cl4_2 C45_2 1.702(10) .
C11_2 C12_2 1.3900 .
C11_2 C16_2 1.3900 .
C12_2 C13_2 1.3900 .
C12_2 C22_2 1.503(10) .
C13_2 C14_2 1.3900 .
C13_2 H13_2 0.9500 .
C14_2 C15_2 1.3900 .
C14_2 N31_2 1.425(13) .
C15_2 C16_2 1.3900 .
C15_2 H15_2 0.9500 .
C16_2 H16_2 0.9500 .
C21_2 C22_2 1.3900 .
C21_2 C26_2 1.3900 .
C22_2 C23_2 1.3900 .
C23_2 C24_2 1.3900 .
C23_2 H23_2 0.9500 .
C24_2 C25_2 1.3900 .
C24_2 N41_2 1.423(13) .
C25_2 C26_2 1.3900 .
C25_2 H25_2 0.9500 .
C26_2 H26_2 0.9500 .
C30_2 O30_2 1.229(17) .
C30_2 N31_2 1.341(17) .
C30_2 C31_2 1.478(16) .
N31_2 H31_2 0.8800 .
C31_2 C32_2 1.3900 .
C31_2 C36_2 1.3900 .
C32_2 C33_2 1.3900 .
C32_2 H32_2 0.9500 .
C33_2 C34_2 1.3900 .
C34_2 C35_2 1.3900 .
C34_2 H34_2 0.9500 .
C35_2 C36_2 1.3900 .
C36_2 H36_2 0.9500 .
C40_2 O40_2 1.226(16) .
C40_2 N41_2 1.369(17) .
C40_2 C41_2 1.474(15) .
N41_2 H41_2 0.8800 .
C41_2 C42_2 1.3900 .
C41_2 C46_2 1.3900 .
C42_2 C43_2 1.3900 .
C42_2 H42_2 0.9500 .
C43_2 C44_2 1.3900 .
C44_2 C45_2 1.3900 .
C44_2 H44_2 0.9500 .
C45_2 C46_2 1.3900 .
C46_2 H46_2 0.9500 .
C51_2 C52_2 1.3900 .
C51_2 C56_2 1.3900 .
C52_2 C53_2 1.3900 .
C52_2 H52_2 0.9500 .
C53_2 C54_2 1.3900 .
C53_2 H53_2 0.9500 .
C54_2 C55_2 1.3900 .
C54_2 H54_2 0.9500 .
C55_2 C56_2 1.3900 .
C55_2 H55_2 0.9500 .
C56_2 H56_2 0.9500 .
C61_2 C62_2 1.3900 .
C61_2 C66_2 1.3900 .
C62_2 C63_2 1.3900 .
C62_2 H62_2 0.9500 .
C63_2 C64_2 1.3900 .
C63_2 H63_2 0.9500 .
C64_2 C65_2 1.3900 .
C64_2 H64_2 0.9500 .
C65_2 C66_2 1.3900 .
C65_2 H65_2 0.9500 .
C66_2 H66_2 0.9500 .
C71_2 C72_2 1.3900 .
C71_2 C76_2 1.3900 .
C72_2 C73_2 1.3900 .
C72_2 H72_2 0.9500 .
C73_2 C74_2 1.3900 .
C73_2 H73_2 0.9500 .
C74_2 C75_2 1.3900 .
C74_2 H74_2 0.9500 .
C75_2 C76_2 1.3900 .
C75_2 H75_2 0.9500 .
C76_2 H76_2 0.9500 .
C81_2 C82_2 1.3900 .
C81_2 C86_2 1.3900 .
C82_2 C83_2 1.3900 .
C82_2 H82_2 0.9500 .
C83_2 C84_2 1.3900 .
C83_2 H83_2 0.9500 .
C84_2 C85_2 1.3900 .
C84_2 H84_2 0.9500 .
C85_2 C86_2 1.3900 .
C85_2 H85_2 0.9500 .
C86_2 H86_2 0.9500 .
C91_2 C92_2 1.31(2) .
C91_2 C98_2 1.53(2) .
C91_2 H91_2 1.0000 .
C92_2 C93_2 1.52(2) .
C92_2 H92_2 1.0000 .
C93_2 C94_2 1.47(2) .
C93_2 H93A_2 0.9900 .
C93_2 H93B_2 0.9900 .
C94_2 C95_2 1.54(2) .
C94_2 H94A_2 0.9900 .
C94_2 H94B_2 0.9900 .
C95_2 C96_2 1.30(2) .
C95_2 H95_2 1.0000 .
C96_2 C97_2 1.49(2) .
C96_2 H96_2 1.0000 .
C97_2 C98_2 1.52(2) .
C97_2 H97A_2 0.9900 .
C97_2 H97B_2 0.9900 .
C98_2 H98A_2 0.9900 .
C98_2 H98B_2 0.9900 .
Rh1_3 C92_3 2.222(17) .
Rh1_3 C96_3 2.236(17) .
Rh1_3 C95_3 2.245(18) .
Rh1_3 C91_3 2.265(15) .
Rh1_3 P1_3 2.312(6) .
Rh1_3 P2_3 2.325(6) .
P1_3 C51_3 1.810(10) .
P1_3 C61_3 1.839(10) .
P1_3 C11_3 1.869(9) .
P2_3 C71_3 1.821(11) .
P2_3 C81_3 1.853(11) .
P2_3 C21_3 1.853(8) .
Cl1_3 C33_3 1.683(13) .
Cl2_3 C35_3 1.704(12) .
Cl3_3 C43_3 1.714(8) .
Cl4_3 C45_3 1.716(9) .
C11_3 C12_3 1.3900 .
C11_3 C16_3 1.3900 .
C12_3 C13_3 1.3900 .
C12_3 C22_3 1.503(10) .
C13_3 C14_3 1.3900 .
C13_3 H13_3 0.9500 .
C14_3 C15_3 1.3900 .
C14_3 N31_3 1.416(13) .
C15_3 C16_3 1.3900 .
C15_3 H15_3 0.9500 .
C16_3 H16_3 0.9500 .
C21_3 C22_3 1.3900 .
C21_3 C26_3 1.3900 .
C22_3 C23_3 1.3900 .
C23_3 C24_3 1.3900 .
C23_3 H23_3 0.9500 .
C24_3 C25_3 1.3900 .
C24_3 N41_3 1.437(12) .
C25_3 C26_3 1.3900 .
C25_3 H25_3 0.9500 .
C26_3 H26_3 0.9500 .
C30_3 O30_3 1.222(18) .
C30_3 N31_3 1.334(19) .
C30_3 C31_3 1.481(18) .
N31_3 H31_3 0.8800 .
C31_3 C32_3 1.3900 .
C31_3 C36_3 1.3900 .
C32_3 C33_3 1.3900 .
C32_3 H32_3 0.9500 .
C33_3 C34_3 1.3900 .
C34_3 C35_3 1.3900 .
C34_3 H34_3 0.9500 .
C35_3 C36_3 1.3900 .
C36_3 H36_3 0.9500 .
C40_3 O40_3 1.234(16) .
C40_3 N41_3 1.375(16) .
C40_3 C41_3 1.482(14) .
N41_3 H41_3 0.8800 .
C41_3 C42_3 1.3900 .
C41_3 C46_3 1.3900 .
C42_3 C43_3 1.3900 .
C42_3 H42_3 0.9500 .
C43_3 C44_3 1.3900 .
C44_3 C45_3 1.3900 .
C44_3 H44_3 0.9500 .
C45_3 C46_3 1.3900 .
C46_3 H46_3 0.9500 .
C51_3 C52_3 1.3900 .
C51_3 C56_3 1.3900 .
C52_3 C53_3 1.3900 .
C52_3 H52_3 0.9500 .
C53_3 C54_3 1.3900 .
C53_3 H53_3 0.9500 .
C54_3 C55_3 1.3900 .
C54_3 H54_3 0.9500 .
C55_3 C56_3 1.3900 .
C55_3 H55_3 0.9500 .
C56_3 H56_3 0.9500 .
C61_3 C62_3 1.3900 .
C61_3 C66_3 1.3900 .
C62_3 C63_3 1.3900 .
C62_3 H62_3 0.9500 .
C63_3 C64_3 1.3900 .
C63_3 H63_3 0.9500 .
C64_3 C65_3 1.3900 .
C64_3 H64_3 0.9500 .
C65_3 C66_3 1.3900 .
C65_3 H65_3 0.9500 .
C66_3 H66_3 0.9500 .
C71_3 C72_3 1.3900 .
C71_3 C76_3 1.3900 .
C72_3 C73_3 1.3900 .
C72_3 H72_3 0.9500 .
C73_3 C74_3 1.3900 .
C73_3 H73_3 0.9500 .
C74_3 C75_3 1.3900 .
C74_3 H74_3 0.9500 .
C75_3 C76_3 1.3900 .
C75_3 H75_3 0.9500 .
C76_3 H76_3 0.9500 .
C81_3 C82_3 1.3900 .
C81_3 C86_3 1.3900 .
C82_3 C83_3 1.3900 .
C82_3 H82_3 0.9500 .
C83_3 C84_3 1.3900 .
C83_3 H83_3 0.9500 .
C84_3 C85_3 1.3900 .
C84_3 H84_3 0.9500 .
C85_3 C86_3 1.3900 .
C85_3 H85_3 0.9500 .
C86_3 H86_3 0.9500 .
C91_3 C92_3 1.33(2) .
C91_3 C98_3 1.54(2) .
C91_3 H91_3 1.0000 .
C92_3 C93_3 1.52(2) .
C92_3 H92_3 1.0000 .
C93_3 C94_3 1.48(2) .
C93_3 H93A_3 0.9900 .
C93_3 H93B_3 0.9900 .
C94_3 C95_3 1.55(2) .
C94_3 H94A_3 0.9900 .
C94_3 H94B_3 0.9900 .
C95_3 C96_3 1.31(2) .
C95_3 H95_3 1.0000 .
C96_3 C97_3 1.49(2) .
C96_3 H96_3 1.0000 .
C97_3 C98_3 1.52(2) .
C97_3 H97A_3 0.9900 .
C97_3 H97B_3 0.9900 .
C98_3 H98A_3 0.9900 .
C98_3 H98B_3 0.9900 .
Rh1_4 C96_4 2.213(16) .
Rh1_4 C95_4 2.242(15) .
Rh1_4 C92_4 2.243(15) .
Rh1_4 C91_4 2.284(14) .
Rh1_4 P2_4 2.304(5) .
Rh1_4 P1_4 2.318(5) .
P1_4 C51_4 1.825(9) .
P1_4 C61_4 1.834(8) .
P1_4 C11_4 1.857(7) .
P2_4 C71_4 1.814(9) .
P2_4 C81_4 1.862(8) .
P2_4 C21_4 1.865(7) .
Cl1_4 C33_4 1.701(10) .
Cl2_4 C35_4 1.700(11) .
Cl3_4 C43_4 1.706(9) .
Cl4_4 C45_4 1.706(9) .
C11_4 C12_4 1.3900 .
C11_4 C16_4 1.3900 .
C12_4 C13_4 1.3900 .
C12_4 C22_4 1.503(8) .
C13_4 C14_4 1.3900 .
C13_4 H13_4 0.9500 .
C14_4 C15_4 1.3900 .
C14_4 N31_4 1.422(12) .
C15_4 C16_4 1.3900 .
C15_4 H15_4 0.9500 .
C16_4 H16_4 0.9500 .
C21_4 C22_4 1.3900 .
C21_4 C26_4 1.3900 .
C22_4 C23_4 1.3900 .
C23_4 C24_4 1.3900 .
C23_4 H23_4 0.9500 .
C24_4 C25_4 1.3900 .
C24_4 N41_4 1.436(12) .
C25_4 C26_4 1.3900 .
C25_4 H25_4 0.9500 .
C26_4 H26_4 0.9500 .
C30_4 O30_4 1.228(17) .
C30_4 N31_4 1.328(17) .
C30_4 C31_4 1.483(16) .
N31_4 H31_4 0.8800 .
C31_4 C32_4 1.3900 .
C31_4 C36_4 1.3900 .
C32_4 C33_4 1.3900 .
C32_4 H32_4 0.9500 .
C33_4 C34_4 1.3900 .
C34_4 C35_4 1.3900 .
C34_4 H34_4 0.9500 .
C35_4 C36_4 1.3900 .
C36_4 H36_4 0.9500 .
C40_4 O40_4 1.227(16) .
C40_4 N41_4 1.383(16) .
C40_4 C41_4 1.477(14) .
N41_4 H41_4 0.8800 .
C41_4 C42_4 1.3900 .
C41_4 C46_4 1.3900 .
C42_4 C43_4 1.3900 .
C42_4 H42_4 0.9500 .
C43_4 C44_4 1.3900 .
C44_4 C45_4 1.3900 .
C44_4 H44_4 0.9500 .
C45_4 C46_4 1.3900 .
C46_4 H46_4 0.9500 .
C51_4 C52_4 1.3900 .
C51_4 C56_4 1.3900 .
C52_4 C53_4 1.3900 .
C52_4 H52_4 0.9500 .
C53_4 C54_4 1.3900 .
C53_4 H53_4 0.9500 .
C54_4 C55_4 1.3900 .
C54_4 H54_4 0.9500 .
C55_4 C56_4 1.3900 .
C55_4 H55_4 0.9500 .
C56_4 H56_4 0.9500 .
C61_4 C62_4 1.3900 .
C61_4 C66_4 1.3900 .
C62_4 C63_4 1.3900 .
C62_4 H62_4 0.9500 .
C63_4 C64_4 1.3900 .
C63_4 H63_4 0.9500 .
C64_4 C65_4 1.3900 .
C64_4 H64_4 0.9500 .
C65_4 C66_4 1.3900 .
C65_4 H65_4 0.9500 .
C66_4 H66_4 0.9500 .
C71_4 C72_4 1.3900 .
C71_4 C76_4 1.3900 .
C72_4 C73_4 1.3900 .
C72_4 H72_4 0.9500 .
C73_4 C74_4 1.3900 .
C73_4 H73_4 0.9500 .
C74_4 C75_4 1.3900 .
C74_4 H74_4 0.9500 .
C75_4 C76_4 1.3900 .
C75_4 H75_4 0.9500 .
C76_4 H76_4 0.9500 .
C81_4 C82_4 1.3900 .
C81_4 C86_4 1.3900 .
C82_4 C83_4 1.3900 .
C82_4 H82_4 0.9500 .
C83_4 C84_4 1.3900 .
C83_4 H83_4 0.9500 .
C84_4 C85_4 1.3900 .
C84_4 H84_4 0.9500 .
C85_4 C86_4 1.3900 .
C85_4 H85_4 0.9500 .
C86_4 H86_4 0.9500 .
C91_4 C92_4 1.328(19) .
C91_4 C98_4 1.540(19) .
C91_4 H91_4 1.0000 .
C92_4 C93_4 1.52(2) .
C92_4 H92_4 1.0000 .
C93_4 C94_4 1.48(2) .
C93_4 H93A_4 0.9900 .
C93_4 H93B_4 0.9900 .
C94_4 C95_4 1.55(2) .
C94_4 H94A_4 0.9900 .
C94_4 H94B_4 0.9900 .
C95_4 C96_4 1.33(2) .
C95_4 H95_4 1.0000 .
C96_4 C97_4 1.50(2) .
C96_4 H96_4 1.0000 .
C97_4 C98_4 1.52(2) .
C97_4 H97A_4 0.9900 .
C97_4 H97B_4 0.9900 .
C98_4 H98A_4 0.9900 .
C98_4 H98B_4 0.9900 .
B1 F12 1.340(13) .
B1 F14 1.356(12) .
B1 F11 1.358(13) .
B1 F13 1.361(13) .
B2 F22 1.343(13) .
B2 F24 1.344(13) .
B2 F23 1.352(13) .
B2 F21 1.365(14) .
B3 F33 1.341(14) .
B3 F31 1.344(14) .
B3 F32 1.345(14) .
B3 F34 1.348(14) .
B4 F44 1.342(14) .
B4 F43 1.345(14) .
B4 F41 1.346(14) .
B4 F42 1.348(14) .
C1 Cl2 1.813(18) .
C1 Cl1 1.818(18) .
C1 H1A 0.9900 .
C1 H1B 0.9900 .
C2 Cl4 1.804(18) .
C2 Cl3 1.812(18) .
C2 H2A 0.9900 .
C2 H2B 0.9900 .
C3 Cl6 1.805(18) .
C3 Cl5 1.817(18) .
C3 H3A 0.9900 .
C3 H3B 0.9900 .
C4 Cl7 1.816(19) .
C4 Cl8 1.825(19) .
C4 H4A 0.9900 .
C4 H4B 0.9900 .
C5 Cl9 1.818(18) .
C5 Cl10 1.860(18) .
C5 H5A 0.9900 .
C5 H5B 0.9900 .
C6 Cl12 1.816(18) .
C6 Cl11 1.836(18) .
C6 H6A 0.9900 .
C6 H6B 0.9900 .
C7 Cl14 1.808(19) .
C7 Cl13 1.824(19) .
C7 H7A 0.9900 .
C7 H7B 0.9900 .
C8 Cl15 1.814(19) .
C8 Cl16 1.819(19) .
C8 H8A 0.9900 .
C8 H8B 0.9900 .

loop_
_geom_torsion_atom_site_label_1
_geom_torsion_atom_site_label_2
_geom_torsion_atom_site_label_3
_geom_torsion_atom_site_label_4
_geom_torsion
_geom_torsion_site_symmetry_1
_geom_torsion_site_symmetry_2
_geom_torsion_site_symmetry_3
_geom_torsion_site_symmetry_4
C51_1 P1_1 C11_1 C12_1 56.2(8) . . . .
C61_1 P1_1 C11_1 C12_1 166.1(7) . . . .
Rh1_1 P1_1 C11_1 C12_1 -68.5(8) . . . .
C51_1 P1_1 C11_1 C16_1 -126.7(7) . . . .
C61_1 P1_1 C11_1 C16_1 -16.8(8) . . . .
Rh1_1 P1_1 C11_1 C16_1 108.6(6) . . . .
C16_1 C11_1 C12_1 C13_1 0.0 . . . .
P1_1 C11_1 C12_1 C13_1 177.1(9) . . . .
C16_1 C11_1 C12_1 C22_1 -179.4(11) . . . .
P1_1 C11_1 C12_1 C22_1 -2.3(11) . . . .
C11_1 C12_1 C13_1 C14_1 0.0 . . . .
C22_1 C12_1 C13_1 C14_1 179.4(10) . . . .
C12_1 C13_1 C14_1 C15_1 0.0 . . . .
C12_1 C13_1 C14_1 N31_1 -174.4(14) . . . .
C13_1 C14_1 C15_1 C16_1 0.0 . . . .
N31_1 C14_1 C15_1 C16_1 174.7(13) . . . .
C14_1 C15_1 C16_1 C11_1 0.0 . . . .
C12_1 C11_1 C16_1 C15_1 0.0 . . . .
P1_1 C11_1 C16_1 C15_1 -177.1(9) . . . .
C71_1 P2_1 C21_1 C22_1 46.4(8) . . . .
C81_1 P2_1 C21_1 C22_1 156.8(7) . . . .
Rh1_1 P2_1 C21_1 C22_1 -76.0(7) . . . .
C71_1 P2_1 C21_1 C26_1 -139.7(7) . . . .
C81_1 P2_1 C21_1 C26_1 -29.3(8) . . . .
Rh1_1 P2_1 C21_1 C26_1 97.8(6) . . . .
C26_1 C21_1 C22_1 C23_1 0.0 . . . .
P2_1 C21_1 C22_1 C23_1 173.7(9) . . . .
C26_1 C21_1 C22_1 C12_1 175.7(11) . . . .
P2_1 C21_1 C22_1 C12_1 -10.7(11) . . . .
C13_1 C12_1 C22_1 C21_1 -113.3(9) . . . .
C11_1 C12_1 C22_1 C21_1 66.1(12) . . . .
C13_1 C12_1 C22_1 C23_1 62.5(9) . . . .
C11_1 C12_1 C22_1 C23_1 -118.1(8) . . . .
C21_1 C22_1 C23_1 C24_1 0.0 . . . .
C12_1 C22_1 C23_1 C24_1 -176.1(10) . . . .
C22_1 C23_1 C24_1 C25_1 0.0 . . . .
C22_1 C23_1 C24_1 N41_1 174.1(12) . . . .
C23_1 C24_1 C25_1 C26_1 0.0 . . . .
N41_1 C24_1 C25_1 C26_1 -174.5(12) . . . .
C24_1 C25_1 C26_1 C21_1 0.0 . . . .
C22_1 C21_1 C26_1 C25_1 0.0 . . . .
P2_1 C21_1 C26_1 C25_1 -174.0(8) . . . .
O30_1 C30_1 N31_1 C14_1 -5(4) . . . .
C31_1 C30_1 N31_1 C14_1 171.0(16) . . . .
C15_1 C14_1 N31_1 C30_1 -155.0(18) . . . .
C13_1 C14_1 N31_1 C30_1 20(3) . . . .
O30_1 C30_1 C31_1 C32_1 -148.9(19) . . . .
N31_1 C30_1 C31_1 C32_1 35(3) . . . .
O30_1 C30_1 C31_1 C36_1 29(3) . . . .
N31_1 C30_1 C31_1 C36_1 -147.5(17) . . . .
C36_1 C31_1 C32_1 C33_1 0.0 . . . .
C30_1 C31_1 C32_1 C33_1 177.9(18) . . . .
C31_1 C32_1 C33_1 C34_1 0.0 . . . .
C31_1 C32_1 C33_1 Cl1_1 -176.3(16) . . . .
C32_1 C33_1 C34_1 C35_1 0.0 . . . .
Cl1_1 C33_1 C34_1 C35_1 176.5(15) . . . .
C33_1 C34_1 C35_1 C36_1 0.0 . . . .
C33_1 C34_1 C35_1 Cl2_1 177.1(19) . . . .
C34_1 C35_1 C36_1 C31_1 0.0 . . . .
Cl2_1 C35_1 C36_1 C31_1 -177.2(18) . . . .
C32_1 C31_1 C36_1 C35_1 0.0 . . . .
C30_1 C31_1 C36_1 C35_1 -178.0(18) . . . .
O40_1 C40_1 N41_1 C24_1 8(3) . . . .
C41_1 C40_1 N41_1 C24_1 -175.9(15) . . . .
C25_1 C24_1 N41_1 C40_1 -150.9(15) . . . .
C23_1 C24_1 N41_1 C40_1 35(2) . . . .
O40_1 C40_1 C41_1 C42_1 -156.2(18) . . . .
N41_1 C40_1 C41_1 C42_1 28(2) . . . .
O40_1 C40_1 C41_1 C46_1 18(3) . . . .
N41_1 C40_1 C41_1 C46_1 -158.6(14) . . . .
C46_1 C41_1 C42_1 C43_1 0.0 . . . .
C40_1 C41_1 C42_1 C43_1 173.7(17) . . . .
C41_1 C42_1 C43_1 C44_1 0.0 . . . .
C41_1 C42_1 C43_1 Cl3_1 -180.0(15) . . . .
C42_1 C43_1 C44_1 C45_1 0.0 . . . .
Cl3_1 C43_1 C44_1 C45_1 180.0(14) . . . .
C43_1 C44_1 C45_1 C46_1 0.0 . . . .
C43_1 C44_1 C45_1 Cl4_1 178.7(18) . . . .
C44_1 C45_1 C46_1 C41_1 0.0 . . . .
Cl4_1 C45_1 C46_1 C41_1 -178.6(18) . . . .
C42_1 C41_1 C46_1 C45_1 0.0 . . . .
C40_1 C41_1 C46_1 C45_1 -174.0(16) . . . .
C61_1 P1_1 C51_1 C52_1 124.6(7) . . . .
C11_1 P1_1 C51_1 C52_1 -128.0(7) . . . .
Rh1_1 P1_1 C51_1 C52_1 4.2(8) . . . .
C61_1 P1_1 C51_1 C56_1 -59.0(9) . . . .
C11_1 P1_1 C51_1 C56_1 48.3(8) . . . .
Rh1_1 P1_1 C51_1 C56_1 -179.4(6) . . . .
C56_1 C51_1 C52_1 C53_1 0.0 . . . .
P1_1 C51_1 C52_1 C53_1 176.4(9) . . . .
C51_1 C52_1 C53_1 C54_1 0.0 . . . .
C52_1 C53_1 C54_1 C55_1 0.0 . . . .
C53_1 C54_1 C55_1 C56_1 0.0 . . . .
C54_1 C55_1 C56_1 C51_1 0.0 . . . .
C52_1 C51_1 C56_1 C55_1 0.0 . . . .
P1_1 C51_1 C56_1 C55_1 -176.3(10) . . . .
C51_1 P1_1 C61_1 C62_1 177.9(6) . . . .
C11_1 P1_1 C61_1 C62_1 70.6(7) . . . .
Rh1_1 P1_1 C61_1 C62_1 -62.0(7) . . . .
C51_1 P1_1 C61_1 C66_1 -4.4(9) . . . .
C11_1 P1_1 C61_1 C66_1 -111.6(8) . . . .
Rh1_1 P1_1 C61_1 C66_1 115.8(7) . . . .
C66_1 C61_1 C62_1 C63_1 0.0 . . . .
P1_1 C61_1 C62_1 C63_1 177.9(9) . . . .
C61_1 C62_1 C63_1 C64_1 0.0 . . . .
C62_1 C63_1 C64_1 C65_1 0.0 . . . .
C63_1 C64_1 C65_1 C66_1 0.0 . . . .
C64_1 C65_1 C66_1 C61_1 0.0 . . . .
C62_1 C61_1 C66_1 C65_1 0.0 . . . .
P1_1 C61_1 C66_1 C65_1 -177.7(9) . . . .
C21_1 P2_1 C71_1 C72_1 -144.7(8) . . . .
C81_1 P2_1 C71_1 C72_1 102.9(9) . . . .
Rh1_1 P2_1 C71_1 C72_1 -21.1(9) . . . .
C21_1 P2_1 C71_1 C76_1 36.2(10) . . . .
C81_1 P2_1 C71_1 C76_1 -76.2(9) . . . .
Rh1_1 P2_1 C71_1 C76_1 159.8(7) . . . .
C76_1 C71_1 C72_1 C73_1 0.0 . . . .
P2_1 C71_1 C72_1 C73_1 -179.1(11) . . . .
C71_1 C72_1 C73_1 C74_1 0.0 . . . .
C72_1 C73_1 C74_1 C75_1 0.0 . . . .
C73_1 C74_1 C75_1 C76_1 0.0 . . . .
C74_1 C75_1 C76_1 C71_1 0.0 . . . .
C72_1 C71_1 C76_1 C75_1 0.0 . . . .
P2_1 C71_1 C76_1 C75_1 179.1(11) . . . .
C71_1 P2_1 C81_1 C82_1 -4.6(9) . . . .
C21_1 P2_1 C81_1 C82_1 -117.7(7) . . . .
Rh1_1 P2_1 C81_1 C82_1 116.6(7) . . . .
C71_1 P2_1 C81_1 C86_1 177.1(7) . . . .
C21_1 P2_1 C81_1 C86_1 63.9(8) . . . .
Rh1_1 P2_1 C81_1 C86_1 -61.8(8) . . . .
C86_1 C81_1 C82_1 C83_1 0.0 . . . .
P2_1 C81_1 C82_1 C83_1 -178.4(9) . . . .
C81_1 C82_1 C83_1 C84_1 0.0 . . . .
C82_1 C83_1 C84_1 C85_1 0.0 . . . .
C83_1 C84_1 C85_1 C86_1 0.0 . . . .
C84_1 C85_1 C86_1 C81_1 0.0 . . . .
C82_1 C81_1 C86_1 C85_1 0.0 . . . .
P2_1 C81_1 C86_1 C85_1 178.3(9) . . . .
C98_1 C91_1 C92_1 C93_1 2(3) . . . .
Rh1_1 C91_1 C92_1 C93_1 -99.6(17) . . . .
C98_1 C91_1 C92_1 Rh1_1 101.9(14) . . . .
C91_1 C92_1 C93_1 C94_1 39(3) . . . .
Rh1_1 C92_1 C93_1 C94_1 -44(2) . . . .
C92_1 C93_1 C94_1 C95_1 37(2) . . . .
C93_1 C94_1 C95_1 C96_1 -94(2) . . . .
C93_1 C94_1 C95_1 Rh1_1 -11(2) . . . .
C94_1 C95_1 C96_1 C97_1 3(3) . . . .
Rh1_1 C95_1 C96_1 C97_1 -99.4(17) . . . .
C94_1 C95_1 C96_1 Rh1_1 102.7(16) . . . .
C95_1 C96_1 C97_1 C98_1 40(3) . . . .
Rh1_1 C96_1 C97_1 C98_1 -42.0(18) . . . .
C96_1 C97_1 C98_1 C91_1 35(2) . . . .
C92_1 C91_1 C98_1 C97_1 -91(2) . . . .
Rh1_1 C91_1 C98_1 C97_1 -9.7(18) . . . .
C51_2 P1_2 C11_2 C12_2 54.8(11) . . . .
C61_2 P1_2 C11_2 C12_2 165.4(10) . . . .
Rh1_2 P1_2 C11_2 C12_2 -70.3(10) . . . .
C51_2 P1_2 C11_2 C16_2 -125.5(9) . . . .
C61_2 P1_2 C11_2 C16_2 -15.0(11) . . . .
Rh1_2 P1_2 C11_2 C16_2 109.4(8) . . . .
C16_2 C11_2 C12_2 C13_2 0.0 . . . .
P1_2 C11_2 C12_2 C13_2 179.6(12) . . . .
C16_2 C11_2 C12_2 C22_2 177.8(14) . . . .
P1_2 C11_2 C12_2 C22_2 -2.6(14) . . . .
C11_2 C12_2 C13_2 C14_2 0.0 . . . .
C22_2 C12_2 C13_2 C14_2 -177.9(13) . . . .
C12_2 C13_2 C14_2 C15_2 0.0 . . . .
C12_2 C13_2 C14_2 N31_2 -174.3(17) . . . .
C13_2 C14_2 C15_2 C16_2 0.0 . . . .
N31_2 C14_2 C15_2 C16_2 174.8(16) . . . .
C14_2 C15_2 C16_2 C11_2 0.0 . . . .
C12_2 C11_2 C16_2 C15_2 0.0 . . . .
P1_2 C11_2 C16_2 C15_2 -179.7(12) . . . .
C71_2 P2_2 C21_2 C22_2 156.6(10) . . . .
C81_2 P2_2 C21_2 C22_2 45.1(12) . . . .
Rh1_2 P2_2 C21_2 C22_2 -77.9(10) . . . .
C71_2 P2_2 C21_2 C26_2 -27.4(12) . . . .
C81_2 P2_2 C21_2 C26_2 -138.9(10) . . . .
Rh1_2 P2_2 C21_2 C26_2 98.1(8) . . . .
C26_2 C21_2 C22_2 C23_2 0.0 . . . .
P2_2 C21_2 C22_2 C23_2 176.0(13) . . . .
C26_2 C21_2 C22_2 C12_2 175.0(14) . . . .
P2_2 C21_2 C22_2 C12_2 -9.0(14) . . . .
C11_2 C12_2 C22_2 C21_2 66.5(15) . . . .
C13_2 C12_2 C22_2 C21_2 -115.6(11) . . . .
C11_2 C12_2 C22_2 C23_2 -118.3(11) . . . .
C13_2 C12_2 C22_2 C23_2 59.6(13) . . . .
C21_2 C22_2 C23_2 C24_2 0.0 . . . .
C12_2 C22_2 C23_2 C24_2 -175.4(13) . . . .
C22_2 C23_2 C24_2 C25_2 0.0 . . . .
C22_2 C23_2 C24_2 N41_2 177.4(17) . . . .
C23_2 C24_2 C25_2 C26_2 0.0 . . . .
N41_2 C24_2 C25_2 C26_2 -177.6(16) . . . .
C24_2 C25_2 C26_2 C21_2 0.0 . . . .
C22_2 C21_2 C26_2 C25_2 0.0 . . . .
P2_2 C21_2 C26_2 C25_2 -176.2(12) . . . .
O30_2 C30_2 N31_2 C14_2 -8(4) . . . .
C31_2 C30_2 N31_2 C14_2 174.8(17) . . . .
C13_2 C14_2 N31_2 C30_2 19(3) . . . .
C15_2 C14_2 N31_2 C30_2 -155.6(18) . . . .
O30_2 C30_2 C31_2 C32_2 -140.7(18) . . . .
N31_2 C30_2 C31_2 C32_2 37(2) . . . .
O30_2 C30_2 C31_2 C36_2 42(2) . . . .
N31_2 C30_2 C31_2 C36_2 -140.6(16) . . . .
C36_2 C31_2 C32_2 C33_2 0.0 . . . .
C30_2 C31_2 C32_2 C33_2 -177.5(16) . . . .
C31_2 C32_2 C33_2 C34_2 0.0 . . . .
C31_2 C32_2 C33_2 Cl1_2 -179.1(13) . . . .
C32_2 C33_2 C34_2 C35_2 0.0 . . . .
Cl1_2 C33_2 C34_2 C35_2 179.1(12) . . . .
C33_2 C34_2 C35_2 C36_2 0.0 . . . .
C33_2 C34_2 C35_2 Cl2_2 177.8(13) . . . .
C34_2 C35_2 C36_2 C31_2 0.0 . . . .
Cl2_2 C35_2 C36_2 C31_2 -177.8(13) . . . .
C32_2 C31_2 C36_2 C35_2 0.0 . . . .
C30_2 C31_2 C36_2 C35_2 177.7(15) . . . .
O40_2 C40_2 N41_2 C24_2 2(4) . . . .
C41_2 C40_2 N41_2 C24_2 -173.5(17) . . . .
C25_2 C24_2 N41_2 C40_2 -155.5(18) . . . .
C23_2 C24_2 N41_2 C40_2 27(3) . . . .
O40_2 C40_2 C41_2 C42_2 -150.6(19) . . . .
N41_2 C40_2 C41_2 C42_2 25(3) . . . .
O40_2 C40_2 C41_2 C46_2 23(3) . . . .
N41_2 C40_2 C41_2 C46_2 -161.4(15) . . . .
C46_2 C41_2 C42_2 C43_2 0.0 . . . .
C40_2 C41_2 C42_2 C43_2 173.1(17) . . . .
C41_2 C42_2 C43_2 C44_2 0.0 . . . .
C41_2 C42_2 C43_2 Cl3_2 -178.8(12) . . . .
C42_2 C43_2 C44_2 C45_2 0.0 . . . .
Cl3_2 C43_2 C44_2 C45_2 178.8(12) . . . .
C43_2 C44_2 C45_2 C46_2 0.0 . . . .
C43_2 C44_2 C45_2 Cl4_2 -178.5(14) . . . .
C44_2 C45_2 C46_2 C41_2 0.0 . . . .
Cl4_2 C45_2 C46_2 C41_2 178.4(15) . . . .
C42_2 C41_2 C46_2 C45_2 0.0 . . . .
C40_2 C41_2 C46_2 C45_2 -173.6(16) . . . .
C61_2 P1_2 C51_2 C52_2 -59.5(13) . . . .
C11_2 P1_2 C51_2 C52_2 48.1(12) . . . .
Rh1_2 P1_2 C51_2 C52_2 178.6(9) . . . .
C61_2 P1_2 C51_2 C56_2 124.3(12) . . . .
C11_2 P1_2 C51_2 C56_2 -128.1(11) . . . .
Rh1_2 P1_2 C51_2 C56_2 2.5(13) . . . .
C56_2 C51_2 C52_2 C53_2 0.0 . . . .
P1_2 C51_2 C52_2 C53_2 -176.2(14) . . . .
C51_2 C52_2 C53_2 C54_2 0.0 . . . .
C52_2 C53_2 C54_2 C55_2 0.0 . . . .
C53_2 C54_2 C55_2 C56_2 0.0 . . . .
C54_2 C55_2 C56_2 C51_2 0.0 . . . .
C52_2 C51_2 C56_2 C55_2 0.0 . . . .
P1_2 C51_2 C56_2 C55_2 176.1(14) . . . .
C51_2 P1_2 C61_2 C62_2 178.7(12) . . . .
C11_2 P1_2 C61_2 C62_2 71.2(13) . . . .
Rh1_2 P1_2 C61_2 C62_2 -59.0(13) . . . .
C51_2 P1_2 C61_2 C66_2 -8.4(15) . . . .
C11_2 P1_2 C61_2 C66_2 -115.9(13) . . . .
Rh1_2 P1_2 C61_2 C66_2 113.9(12) . . . .
C66_2 C61_2 C62_2 C63_2 0.0 . . . .
P1_2 C61_2 C62_2 C63_2 172.9(15) . . . .
C61_2 C62_2 C63_2 C64_2 0.0 . . . .
C62_2 C63_2 C64_2 C65_2 0.0 . . . .
C63_2 C64_2 C65_2 C66_2 0.0 . . . .
C64_2 C65_2 C66_2 C61_2 0.0 . . . .
C62_2 C61_2 C66_2 C65_2 0.0 . . . .
P1_2 C61_2 C66_2 C65_2 -172.8(15) . . . .
C81_2 P2_2 C71_2 C72_2 -8.2(14) . . . .
C21_2 P2_2 C71_2 C72_2 -121.0(12) . . . .
Rh1_2 P2_2 C71_2 C72_2 115.2(11) . . . .
C81_2 P2_2 C71_2 C76_2 173.4(13) . . . .
C21_2 P2_2 C71_2 C76_2 60.6(15) . . . .
Rh1_2 P2_2 C71_2 C76_2 -63.2(14) . . . .
C76_2 C71_2 C72_2 C73_2 0.0 . . . .
P2_2 C71_2 C72_2 C73_2 -178.5(15) . . . .
C71_2 C72_2 C73_2 C74_2 0.0 . . . .
C72_2 C73_2 C74_2 C75_2 0.0 . . . .
C73_2 C74_2 C75_2 C76_2 0.0 . . . .
C74_2 C75_2 C76_2 C71_2 0.0 . . . .
C72_2 C71_2 C76_2 C75_2 0.0 . . . .
P2_2 C71_2 C76_2 C75_2 178.3(17) . . . .
C71_2 P2_2 C81_2 C82_2 -72.5(14) . . . .
C21_2 P2_2 C81_2 C82_2 40.2(14) . . . .
Rh1_2 P2_2 C81_2 C82_2 162.7(11) . . . .
C71_2 P2_2 C81_2 C86_2 106.9(13) . . . .
C21_2 P2_2 C81_2 C86_2 -140.4(12) . . . .
Rh1_2 P2_2 C81_2 C86_2 -17.8(14) . . . .
C86_2 C81_2 C82_2 C83_2 0.0 . . . .
P2_2 C81_2 C82_2 C83_2 179.4(16) . . . .
C81_2 C82_2 C83_2 C84_2 0.0 . . . .
C82_2 C83_2 C84_2 C85_2 0.0 . . . .
C83_2 C84_2 C85_2 C86_2 0.0 . . . .
C84_2 C85_2 C86_2 C81_2 0.0 . . . .
C82_2 C81_2 C86_2 C85_2 0.0 . . . .
P2_2 C81_2 C86_2 C85_2 -179.5(15) . . . .
C98_2 C91_2 C92_2 C93_2 8(4) . . . .
Rh1_2 C91_2 C92_2 C93_2 103(2) . . . .
C98_2 C91_2 C92_2 Rh1_2 -95(3) . . . .
C91_2 C92_2 C93_2 C94_2 -83(5) . . . .
Rh1_2 C92_2 C93_2 C94_2 2(5) . . . .
C92_2 C93_2 C94_2 C95_2 23(6) . . . .
C93_2 C94_2 C95_2 C96_2 48(5) . . . .
C93_2 C94_2 C95_2 Rh1_2 -36(4) . . . .
C94_2 C95_2 C96_2 C97_2 3(4) . . . .
Rh1_2 C95_2 C96_2 C97_2 102(2) . . . .
C94_2 C95_2 C96_2 Rh1_2 -99(3) . . . .
C95_2 C96_2 C97_2 C98_2 -81(4) . . . .
Rh1_2 C96_2 C97_2 C98_2 2(4) . . . .
C96_2 C97_2 C98_2 C91_2 26(5) . . . .
C92_2 C91_2 C98_2 C97_2 42(5) . . . .
Rh1_2 C91_2 C98_2 C97_2 -39(4) . . . .
C51_3 P1_3 C11_3 C12_3 -47.1(11) . . . .
C61_3 P1_3 C11_3 C12_3 -156.2(9) . . . .
Rh1_3 P1_3 C11_3 C12_3 76.0(9) . . . .
C51_3 P1_3 C11_3 C16_3 140.7(9) . . . .
C61_3 P1_3 C11_3 C16_3 31.6(10) . . . .
Rh1_3 P1_3 C11_3 C16_3 -96.1(8) . . . .
C16_3 C11_3 C12_3 C13_3 0.0 . . . .
P1_3 C11_3 C12_3 C13_3 -171.9(12) . . . .
C16_3 C11_3 C12_3 C22_3 -179.2(14) . . . .
P1_3 C11_3 C12_3 C22_3 8.8(14) . . . .
C11_3 C12_3 C13_3 C14_3 0.0 . . . .
C22_3 C12_3 C13_3 C14_3 179.3(13) . . . .
C12_3 C13_3 C14_3 C15_3 0.0 . . . .
C12_3 C13_3 C14_3 N31_3 179.7(18) . . . .
C13_3 C14_3 C15_3 C16_3 0.0 . . . .
N31_3 C14_3 C15_3 C16_3 -179.7(16) . . . .
C14_3 C15_3 C16_3 C11_3 0.0 . . . .
C12_3 C11_3 C16_3 C15_3 0.0 . . . .
P1_3 C11_3 C16_3 C15_3 172.4(11) . . . .
C71_3 P2_3 C21_3 C22_3 -52.5(11) . . . .
C81_3 P2_3 C21_3 C22_3 -163.5(9) . . . .
Rh1_3 P2_3 C21_3 C22_3 73.1(10) . . . .
C71_3 P2_3 C21_3 C26_3 125.1(9) . . . .
C81_3 P2_3 C21_3 C26_3 14.2(10) . . . .
Rh1_3 P2_3 C21_3 C26_3 -109.3(8) . . . .
C26_3 C21_3 C22_3 C23_3 0.0 . . . .
P2_3 C21_3 C22_3 C23_3 177.6(11) . . . .
C26_3 C21_3 C22_3 C12_3 -175.8(13) . . . .
P2_3 C21_3 C22_3 C12_3 1.8(13) . . . .
C13_3 C12_3 C22_3 C21_3 114.8(10) . . . .
C11_3 C12_3 C22_3 C21_3 -65.9(14) . . . .
C13_3 C12_3 C22_3 C23_3 -61.1(12) . . . .
C11_3 C12_3 C22_3 C23_3 118.1(11) . . . .
C21_3 C22_3 C23_3 C24_3 0.0 . . . .
C12_3 C22_3 C23_3 C24_3 176.0(12) . . . .
C22_3 C23_3 C24_3 C25_3 0.0 . . . .
C22_3 C23_3 C24_3 N41_3 178.6(15) . . . .
C23_3 C24_3 C25_3 C26_3 0.0 . . . .
N41_3 C24_3 C25_3 C26_3 -178.7(14) . . . .
C24_3 C25_3 C26_3 C21_3 0.0 . . . .
C22_3 C21_3 C26_3 C25_3 0.0 . . . .
P2_3 C21_3 C26_3 C25_3 -177.7(11) . . . .
O30_3 C30_3 N31_3 C14_3 4(5) . . . .
C31_3 C30_3 N31_3 C14_3 175(2) . . . .
C15_3 C14_3 N31_3 C30_3 157(2) . . . .
C13_3 C14_3 N31_3 C30_3 -22(3) . . . .
O30_3 C30_3 C31_3 C32_3 134(3) . . . .
N31_3 C30_3 C31_3 C32_3 -37(3) . . . .
O30_3 C30_3 C31_3 C36_3 -37(4) . . . .
N31_3 C30_3 C31_3 C36_3 152(2) . . . .
C36_3 C31_3 C32_3 C33_3 0.0 . . . .
C30_3 C31_3 C32_3 C33_3 -171(2) . . . .
C31_3 C32_3 C33_3 C34_3 0.0 . . . .
C31_3 C32_3 C33_3 Cl1_3 179.9(19) . . . .
C32_3 C33_3 C34_3 C35_3 0.0 . . . .
Cl1_3 C33_3 C34_3 C35_3 -179.9(18) . . . .
C33_3 C34_3 C35_3 C36_3 0.0 . . . .
C33_3 C34_3 C35_3 Cl2_3 175(2) . . . .
C34_3 C35_3 C36_3 C31_3 0.0 . . . .
Cl2_3 C35_3 C36_3 C31_3 -175(2) . . . .
C32_3 C31_3 C36_3 C35_3 0.0 . . . .
C30_3 C31_3 C36_3 C35_3 171(2) . . . .
O40_3 C40_3 N41_3 C24_3 7(3) . . . .
C41_3 C40_3 N41_3 C24_3 -176.2(15) . . . .
C23_3 C24_3 N41_3 C40_3 -28(2) . . . .
C25_3 C24_3 N41_3 C40_3 151.1(16) . . . .
O40_3 C40_3 C41_3 C42_3 158.7(16) . . . .
N41_3 C40_3 C41_3 C42_3 -19(2) . . . .
O40_3 C40_3 C41_3 C46_3 -23(2) . . . .
N41_3 C40_3 C41_3 C46_3 159.7(14) . . . .
C46_3 C41_3 C42_3 C43_3 0.0 . . . .
C40_3 C41_3 C42_3 C43_3 178.2(15) . . . .
C41_3 C42_3 C43_3 C44_3 0.0 . . . .
C41_3 C42_3 C43_3 Cl3_3 177.9(11) . . . .
C42_3 C43_3 C44_3 C45_3 0.0 . . . .
Cl3_3 C43_3 C44_3 C45_3 -177.9(11) . . . .
C43_3 C44_3 C45_3 C46_3 0.0 . . . .
C43_3 C44_3 C45_3 Cl4_3 -178.1(11) . . . .
C44_3 C45_3 C46_3 C41_3 0.0 . . . .
Cl4_3 C45_3 C46_3 C41_3 178.1(11) . . . .
C42_3 C41_3 C46_3 C45_3 0.0 . . . .
C40_3 C41_3 C46_3 C45_3 -178.4(14) . . . .
C61_3 P1_3 C51_3 C52_3 69.3(12) . . . .
C11_3 P1_3 C51_3 C52_3 -40.7(12) . . . .
Rh1_3 P1_3 C51_3 C52_3 -164.0(9) . . . .
C61_3 P1_3 C51_3 C56_3 -109.6(11) . . . .
C11_3 P1_3 C51_3 C56_3 140.4(10) . . . .
Rh1_3 P1_3 C51_3 C56_3 17.1(11) . . . .
C56_3 C51_3 C52_3 C53_3 0.0 . . . .
P1_3 C51_3 C52_3 C53_3 -178.9(13) . . . .
C51_3 C52_3 C53_3 C54_3 0.0 . . . .
C52_3 C53_3 C54_3 C55_3 0.0 . . . .
C53_3 C54_3 C55_3 C56_3 0.0 . . . .
C54_3 C55_3 C56_3 C51_3 0.0 . . . .
C52_3 C51_3 C56_3 C55_3 0.0 . . . .
P1_3 C51_3 C56_3 C55_3 178.9(13) . . . .
C51_3 P1_3 C61_3 C62_3 7.9(12) . . . .
C11_3 P1_3 C61_3 C62_3 117.1(11) . . . .
Rh1_3 P1_3 C61_3 C62_3 -116.9(9) . . . .
C51_3 P1_3 C61_3 C66_3 -175.7(10) . . . .
C11_3 P1_3 C61_3 C66_3 -66.6(11) . . . .
Rh1_3 P1_3 C61_3 C66_3 59.5(11) . . . .
C66_3 C61_3 C62_3 C63_3 0.0 . . . .
P1_3 C61_3 C62_3 C63_3 176.4(13) . . . .
C61_3 C62_3 C63_3 C64_3 0.0 . . . .
C62_3 C63_3 C64_3 C65_3 0.0 . . . .
C63_3 C64_3 C65_3 C66_3 0.0 . . . .
C64_3 C65_3 C66_3 C61_3 0.0 . . . .
C62_3 C61_3 C66_3 C65_3 0.0 . . . .
P1_3 C61_3 C66_3 C65_3 -176.3(14) . . . .
C81_3 P2_3 C71_3 C72_3 65.1(12) . . . .
C21_3 P2_3 C71_3 C72_3 -44.2(11) . . . .
Rh1_3 P2_3 C71_3 C72_3 -174.7(9) . . . .
C81_3 P2_3 C71_3 C76_3 -120.3(12) . . . .
C21_3 P2_3 C71_3 C76_3 130.4(11) . . . .
Rh1_3 P2_3 C71_3 C76_3 -0.1(13) . . . .
C76_3 C71_3 C72_3 C73_3 0.0 . . . .
P2_3 C71_3 C72_3 C73_3 174.7(14) . . . .
C71_3 C72_3 C73_3 C74_3 0.0 . . . .
C72_3 C73_3 C74_3 C75_3 0.0 . . . .
C73_3 C74_3 C75_3 C76_3 0.0 . . . .
C74_3 C75_3 C76_3 C71_3 0.0 . . . .
C72_3 C71_3 C76_3 C75_3 0.0 . . . .
P2_3 C71_3 C76_3 C75_3 -174.5(14) . . . .
C71_3 P2_3 C81_3 C82_3 -178.0(11) . . . .
C21_3 P2_3 C81_3 C82_3 -67.5(12) . . . .
Rh1_3 P2_3 C81_3 C82_3 61.5(12) . . . .
C71_3 P2_3 C81_3 C86_3 1.4(14) . . . .
C21_3 P2_3 C81_3 C86_3 111.9(13) . . . .
Rh1_3 P2_3 C81_3 C86_3 -119.1(11) . . . .
C86_3 C81_3 C82_3 C83_3 0.0 . . . .
P2_3 C81_3 C82_3 C83_3 179.4(14) . . . .
C81_3 C82_3 C83_3 C84_3 0.0 . . . .
C82_3 C83_3 C84_3 C85_3 0.0 . . . .
C83_3 C84_3 C85_3 C86_3 0.0 . . . .
C84_3 C85_3 C86_3 C81_3 0.0 . . . .
C82_3 C81_3 C86_3 C85_3 0.0 . . . .
P2_3 C81_3 C86_3 C85_3 -179.4(15) . . . .
C98_3 C91_3 C92_3 C93_3 -2(3) . . . .
Rh1_3 C91_3 C92_3 C93_3 99(2) . . . .
C98_3 C91_3 C92_3 Rh1_3 -101.1(18) . . . .
C91_3 C92_3 C93_3 C94_3 -39(4) . . . .
Rh1_3 C92_3 C93_3 C94_3 44(3) . . . .
C92_3 C93_3 C94_3 C95_3 -35(4) . . . .
C93_3 C94_3 C95_3 C96_3 91(3) . . . .
C93_3 C94_3 C95_3 Rh1_3 8(3) . . . .
C94_3 C95_3 C96_3 C97_3 -4(4) . . . .
Rh1_3 C95_3 C96_3 C97_3 99(2) . . . .
C94_3 C95_3 C96_3 Rh1_3 -102(2) . . . .
C95_3 C96_3 C97_3 C98_3 -37(4) . . . .
Rh1_3 C96_3 C97_3 C98_3 45(3) . . . .
C96_3 C97_3 C98_3 C91_3 -37(4) . . . .
C92_3 C91_3 C98_3 C97_3 90(3) . . . .
Rh1_3 C91_3 C98_3 C97_3 9(3) . . . .
C51_4 P1_4 C11_4 C12_4 -55.8(8) . . . .
C61_4 P1_4 C11_4 C12_4 -165.3(7) . . . .
Rh1_4 P1_4 C11_4 C12_4 69.4(8) . . . .
C51_4 P1_4 C11_4 C16_4 126.8(7) . . . .
C61_4 P1_4 C11_4 C16_4 17.4(8) . . . .
Rh1_4 P1_4 C11_4 C16_4 -107.9(6) . . . .
C16_4 C11_4 C12_4 C13_4 0.0 . . . .
P1_4 C11_4 C12_4 C13_4 -177.3(9) . . . .
C16_4 C11_4 C12_4 C22_4 -178.1(11) . . . .
P1_4 C11_4 C12_4 C22_4 4.5(11) . . . .
C11_4 C12_4 C13_4 C14_4 0.0 . . . .
C22_4 C12_4 C13_4 C14_4 178.3(10) . . . .
C12_4 C13_4 C14_4 C15_4 0.0 . . . .
C12_4 C13_4 C14_4 N31_4 178.6(13) . . . .
C13_4 C14_4 C15_4 C16_4 0.0 . . . .
N31_4 C14_4 C15_4 C16_4 -178.8(12) . . . .
C14_4 C15_4 C16_4 C11_4 0.0 . . . .
C12_4 C11_4 C16_4 C15_4 0.0 . . . .
P1_4 C11_4 C16_4 C15_4 177.4(9) . . . .
C71_4 P2_4 C21_4 C22_4 -47.0(8) . . . .
C81_4 P2_4 C21_4 C22_4 -155.0(7) . . . .
Rh1_4 P2_4 C21_4 C22_4 77.7(7) . . . .
C71_4 P2_4 C21_4 C26_4 140.2(7) . . . .
C81_4 P2_4 C21_4 C26_4 32.2(8) . . . .
Rh1_4 P2_4 C21_4 C26_4 -95.1(6) . . . .
C26_4 C21_4 C22_4 C23_4 0.0 . . . .
P2_4 C21_4 C22_4 C23_4 -172.6(9) . . . .
C26_4 C21_4 C22_4 C12_4 179.3(11) . . . .
P2_4 C21_4 C22_4 C12_4 6.6(11) . . . .
C11_4 C12_4 C22_4 C21_4 -65.6(12) . . . .
C13_4 C12_4 C22_4 C21_4 116.2(9) . . . .
C11_4 C12_4 C22_4 C23_4 113.7(9) . . . .
C13_4 C12_4 C22_4 C23_4 -64.5(9) . . . .
C21_4 C22_4 C23_4 C24_4 0.0 . . . .
C12_4 C22_4 C23_4 C24_4 -179.3(10) . . . .
C22_4 C23_4 C24_4 C25_4 0.0 . . . .
C22_4 C23_4 C24_4 N41_4 -176.9(13) . . . .
C23_4 C24_4 C25_4 C26_4 0.0 . . . .
N41_4 C24_4 C25_4 C26_4 177.2(12) . . . .
C24_4 C25_4 C26_4 C21_4 0.0 . . . .
C22_4 C21_4 C26_4 C25_4 0.0 . . . .
P2_4 C21_4 C26_4 C25_4 172.9(8) . . . .
O30_4 C30_4 N31_4 C14_4 4(4) . . . .
C31_4 C30_4 N31_4 C14_4 -176.0(15) . . . .
C15_4 C14_4 N31_4 C30_4 157.6(17) . . . .
C13_4 C14_4 N31_4 C30_4 -21(2) . . . .
O30_4 C30_4 C31_4 C32_4 148.7(19) . . . .
N31_4 C30_4 C31_4 C32_4 -32(3) . . . .
O30_4 C30_4 C31_4 C36_4 -30(3) . . . .
N31_4 C30_4 C31_4 C36_4 149.8(16) . . . .
C36_4 C31_4 C32_4 C33_4 0.0 . . . .
C30_4 C31_4 C32_4 C33_4 -178.7(17) . . . .
C31_4 C32_4 C33_4 C34_4 0.0 . . . .
C31_4 C32_4 C33_4 Cl1_4 175.4(13) . . . .
C32_4 C33_4 C34_4 C35_4 0.0 . . . .
Cl1_4 C33_4 C34_4 C35_4 -175.6(13) . . . .
C33_4 C34_4 C35_4 C36_4 0.0 . . . .
C33_4 C34_4 C35_4 Cl2_4 -178.5(16) . . . .
C34_4 C35_4 C36_4 C31_4 0.0 . . . .
Cl2_4 C35_4 C36_4 C31_4 178.5(16) . . . .
C32_4 C31_4 C36_4 C35_4 0.0 . . . .
C30_4 C31_4 C36_4 C35_4 178.7(16) . . . .
O40_4 C40_4 N41_4 C24_4 1(3) . . . .
C41_4 C40_4 N41_4 C24_4 175.7(14) . . . .
C23_4 C24_4 N41_4 C40_4 -20(2) . . . .
C25_4 C24_4 N41_4 C40_4 162.8(15) . . . .
O40_4 C40_4 C41_4 C42_4 145.9(16) . . . .
N41_4 C40_4 C41_4 C42_4 -29(2) . . . .
O40_4 C40_4 C41_4 C46_4 -29(2) . . . .
N41_4 C40_4 C41_4 C46_4 155.6(13) . . . .
C46_4 C41_4 C42_4 C43_4 0.0 . . . .
C40_4 C41_4 C42_4 C43_4 -174.9(15) . . . .
C41_4 C42_4 C43_4 C44_4 0.0 . . . .
C41_4 C42_4 C43_4 Cl3_4 173.5(12) . . . .
C42_4 C43_4 C44_4 C45_4 0.0 . . . .
Cl3_4 C43_4 C44_4 C45_4 -173.5(11) . . . .
C43_4 C44_4 C45_4 C46_4 0.0 . . . .
C43_4 C44_4 C45_4 Cl4_4 179.4(12) . . . .
C44_4 C45_4 C46_4 C41_4 0.0 . . . .
Cl4_4 C45_4 C46_4 C41_4 -179.3(13) . . . .
C42_4 C41_4 C46_4 C45_4 0.0 . . . .
C40_4 C41_4 C46_4 C45_4 175.2(14) . . . .
C61_4 P1_4 C51_4 C52_4 63.6(9) . . . .
C11_4 P1_4 C51_4 C52_4 -43.2(8) . . . .
Rh1_4 P1_4 C51_4 C52_4 -173.4(6) . . . .
C61_4 P1_4 C51_4 C56_4 -117.9(8) . . . .
C11_4 P1_4 C51_4 C56_4 135.3(8) . . . .
Rh1_4 P1_4 C51_4 C56_4 5.1(9) . . . .
C56_4 C51_4 C52_4 C53_4 0.0 . . . .
P1_4 C51_4 C52_4 C53_4 178.5(10) . . . .
C51_4 C52_4 C53_4 C54_4 0.0 . . . .
C52_4 C53_4 C54_4 C55_4 0.0 . . . .
C53_4 C54_4 C55_4 C56_4 0.0 . . . .
C54_4 C55_4 C56_4 C51_4 0.0 . . . .
C52_4 C51_4 C56_4 C55_4 0.0 . . . .
P1_4 C51_4 C56_4 C55_4 -178.5(10) . . . .
C51_4 P1_4 C61_4 C62_4 -179.4(7) . . . .
C11_4 P1_4 C61_4 C62_4 -73.8(8) . . . .
Rh1_4 P1_4 C61_4 C62_4 56.9(7) . . . .
C51_4 P1_4 C61_4 C66_4 7.0(9) . . . .
C11_4 P1_4 C61_4 C66_4 112.6(8) . . . .
Rh1_4 P1_4 C61_4 C66_4 -116.6(7) . . . .
C66_4 C61_4 C62_4 C63_4 0.0 . . . .
P1_4 C61_4 C62_4 C63_4 -173.6(9) . . . .
C61_4 C62_4 C63_4 C64_4 0.0 . . . .
C62_4 C63_4 C64_4 C65_4 0.0 . . . .
C63_4 C64_4 C65_4 C66_4 0.0 . . . .
C64_4 C65_4 C66_4 C61_4 0.0 . . . .
C62_4 C61_4 C66_4 C65_4 0.0 . . . .
P1_4 C61_4 C66_4 C65_4 173.5(9) . . . .
C81_4 P2_4 C71_4 C72_4 69.2(9) . . . .
C21_4 P2_4 C71_4 C72_4 -42.1(9) . . . .
Rh1_4 P2_4 C71_4 C72_4 -166.9(6) . . . .
C81_4 P2_4 C71_4 C76_4 -111.6(8) . . . .
C21_4 P2_4 C71_4 C76_4 137.0(8) . . . .
Rh1_4 P2_4 C71_4 C76_4 12.2(9) . . . .
C76_4 C71_4 C72_4 C73_4 0.0 . . . .
P2_4 C71_4 C72_4 C73_4 179.1(10) . . . .
C71_4 C72_4 C73_4 C74_4 0.0 . . . .
C72_4 C73_4 C74_4 C75_4 0.0 . . . .
C73_4 C74_4 C75_4 C76_4 0.0 . . . .
C74_4 C75_4 C76_4 C71_4 0.0 . . . .
C72_4 C71_4 C76_4 C75_4 0.0 . . . .
P2_4 C71_4 C76_4 C75_4 -179.1(10) . . . .
C71_4 P2_4 C81_4 C82_4 -170.5(7) . . . .
C21_4 P2_4 C81_4 C82_4 -59.6(8) . . . .
Rh1_4 P2_4 C81_4 C82_4 66.8(7) . . . .
C71_4 P2_4 C81_4 C86_4 9.6(8) . . . .
C21_4 P2_4 C81_4 C86_4 120.5(7) . . . .
Rh1_4 P2_4 C81_4 C86_4 -113.2(7) . . . .
C86_4 C81_4 C82_4 C83_4 0.0 . . . .
P2_4 C81_4 C82_4 C83_4 -179.9(9) . . . .
C81_4 C82_4 C83_4 C84_4 0.0 . . . .
C82_4 C83_4 C84_4 C85_4 0.0 . . . .
C83_4 C84_4 C85_4 C86_4 0.0 . . . .
C84_4 C85_4 C86_4 C81_4 0.0 . . . .
C82_4 C81_4 C86_4 C85_4 0.0 . . . .
P2_4 C81_4 C86_4 C85_4 179.9(9) . . . .
C98_4 C91_4 C92_4 C93_4 -3(3) . . . .
Rh1_4 C91_4 C92_4 C93_4 98.7(18) . . . .
C98_4 C91_4 C92_4 Rh1_4 -101.3(15) . . . .
C91_4 C92_4 C93_4 C94_4 -37(3) . . . .
Rh1_4 C92_4 C93_4 C94_4 47(2) . . . .
C92_4 C93_4 C94_4 C95_4 -39(3) . . . .
C93_4 C94_4 C95_4 C96_4 93(2) . . . .
C93_4 C94_4 C95_4 Rh1_4 11(2) . . . .
C94_4 C95_4 C96_4 C97_4 -2(3) . . . .
Rh1_4 C95_4 C96_4 C97_4 100.2(18) . . . .
C94_4 C95_4 C96_4 Rh1_4 -102.4(17) . . . .
C95_4 C96_4 C97_4 C98_4 -37(3) . . . .
Rh1_4 C96_4 C97_4 C98_4 46.0(19) . . . .
C96_4 C97_4 C98_4 C91_4 -39(2) . . . .
C92_4 C91_4 C98_4 C97_4 92(2) . . . .
Rh1_4 C91_4 C98_4 C97_4 11.2(19) . . . .
